data_4079747
loop_
_publ_author_name
'Kashiwame, Yohei'
'Kuwata, Shigeki'
'Ikariya, Takao'

_publ_section_title
;
 Catalytic Intramolecular Hydroamination with a Bifunctional Iridium
 Pyrazolato Complex: Substrate Scope and Mechanistic Elucidation
;
_journal_issue 23
_journal_name_full Organometallics
_journal_page_first 8444
_journal_paper_doi 10.1021/om301063n
_journal_volume 31
_journal_year 2012
_chemical_formula_moiety 'C25 H28 N, B F4, 0.625(C4 H10 O)'
_chemical_formula_sum 'C27.5 H34.25 B F4 N O0.63'
_chemical_formula_weight 475.71
_space_group_IT_number 14
_symmetry_cell_setting monoclinic
_symmetry_Int_Tables_number 14
_symmetry_space_group_name_Hall '-P 2ybc'
_symmetry_space_group_name_H-M 'P 1 21/c 1'
_atom_sites_solution_hydrogens geom
_atom_sites_solution_primary direct
_atom_sites_solution_secondary difmap
_cell_angle_alpha 90.0000
_cell_angle_beta 90.064(2)
_cell_angle_gamma 90.0000
_cell_formula_units_Z 8
_cell_length_a 14.6348(17)
_cell_length_b 25.776(3)
_cell_length_c 13.8000(16)
_cell_measurement_reflns_used 14399
_cell_measurement_temperature 93
_cell_measurement_theta_max 27.47
_cell_measurement_theta_min 3.12
_cell_volume 5205.7(10)
_computing_cell_refinement CrystalClear
_computing_data_collection 'CrystalClear (Rigaku Inc., 2008)'
_computing_data_reduction CrystalClear
_computing_molecular_graphics 'CrystalStructure 4.0'
_computing_publication_material 'CrystalStructure 4.0 (Rigaku, 2010)'
_computing_structure_refinement 'CRYSTALS (Carruthers, et al., 1999)'
_computing_structure_solution 'SIR92 (Altomare, et al., 1994)'
_diffrn_ambient_temperature 93
_diffrn_detector_area_resol_mean 7.111
_diffrn_measured_fraction_theta_full 0.987
_diffrn_measured_fraction_theta_max 0.987
_diffrn_measurement_device_type 'Rigaku Saturn724'
_diffrn_measurement_method \w
_diffrn_radiation_type 'Mo K\a'
_diffrn_radiation_wavelength 0.71075
_diffrn_reflns_av_R_equivalents 0.0378
_diffrn_reflns_limit_h_max 18
_diffrn_reflns_limit_h_min -18
_diffrn_reflns_limit_k_max 32
_diffrn_reflns_limit_k_min -33
_diffrn_reflns_limit_l_max 17
_diffrn_reflns_limit_l_min -17
_diffrn_reflns_number 42804
_diffrn_reflns_theta_full 27.50
_diffrn_reflns_theta_max 27.50
_diffrn_standards_number 0
_exptl_absorpt_coefficient_mu 0.091
_exptl_absorpt_correction_T_max 0.995
_exptl_absorpt_correction_T_min 0.871
_exptl_absorpt_correction_type multi-scan
_exptl_absorpt_process_details 'REQAB (Rigaku, 1998)'
_exptl_crystal_colour colorless
_exptl_crystal_density_diffrn 1.214
_exptl_crystal_density_method 'not measured'
_exptl_crystal_description prism
_exptl_crystal_F_000 2018.32
_exptl_crystal_size_max 0.520
_exptl_crystal_size_mid 0.450
_exptl_crystal_size_min 0.060
_refine_diff_density_max 0.860
_refine_diff_density_min -0.750
_refine_ls_extinction_method none
_refine_ls_goodness_of_fit_ref 1.000
_refine_ls_hydrogen_treatment constr
_refine_ls_number_parameters 679
_refine_ls_number_reflns 11778
_refine_ls_R_factor_gt 0.0611
_refine_ls_shift/su_max 0.000
_refine_ls_structure_factor_coef Fsqd
_refine_ls_weighting_details 'w = 1/[0.0010Fo^2^ + 4.4200\s(Fo^2^)]/(4Fo^2^)'
_refine_ls_weighting_scheme calc
_refine_ls_wR_factor_ref 0.1393
_reflns_number_gt 9549
_reflns_number_total 11778
_reflns_threshold_expression F^2^>2.0\s(F^2^)
_cod_data_source_file om301063n_si_002.cif
_cod_data_source_block 4f.HBF4.0.625Et2O
_cod_original_cell_volume 5205.8(11)
_cod_original_formula_sum 'C27.50 H34.25 B F4 N O0.63'
_cod_database_code 4079747

loop_
_symmetry_equiv_pos_site_id
_symmetry_equiv_pos_as_xyz
1 +X,+Y,+Z
2 -X,1/2+Y,1/2-Z
3 -X,-Y,-Z
4 +X,1/2-Y,1/2+Z

loop_
_atom_site_label
_atom_site_type_symbol
_atom_site_fract_x
_atom_site_fract_y
_atom_site_fract_z
_atom_site_U_iso_or_equiv
_atom_site_adp_type
_atom_site_occupancy
_atom_site_symmetry_multiplicity
_atom_site_calc_flag
_atom_site_refinement_flags
F1 F -0.08625(9) 0.72538(5) 0.07333(11) 0.0604(5) Uani 1.0 4 d .
F2 F -0.00001(6) 0.66823(4) 0.15844(7) 0.0324(3) Uani 1.0 4 d .
F3 F -0.03940(8) 0.65138(7) 0.00217(9) 0.0688(5) Uani 1.0 4 d .
F4 F -0.14800(7) 0.64880(4) 0.11849(8) 0.0319(3) Uani 1.0 4 d .
F5 F 0.50383(6) 0.82702(4) 0.08742(8) 0.0324(3) Uani 1.0 4 d .
F6 F 0.44852(9) 0.77581(5) 0.20494(10) 0.0542(4) Uani 1.0 4 d .
F7 F 0.35508(7) 0.83446(5) 0.13365(8) 0.0368(4) Uani 1.0 4 d .
F8 F 0.46631(8) 0.86128(5) 0.23482(9) 0.0505(4) Uani 1.0 4 d .
O1 O 0.31755(11) 0.48573(6) 0.25463(12) 0.0489(5) Uani 1.0 4 d .
O2 O 0.0000 0.5000 0.0000 0.0887 Uiso 0.5000 2 d .
N1 N 0.09842(9) 0.76551(5) 0.13302(10) 0.0173(4) Uani 1.0 4 d .
N2 N 0.59795(9) 0.72142(5) 0.12251(10) 0.0179(4) Uani 1.0 4 d .
C1 C 0.07668(11) 0.79724(6) 0.22292(11) 0.0183(4) Uani 1.0 4 d .
C2 C -0.00351(11) 0.83029(6) 0.18993(12) 0.0183(4) Uani 1.0 4 d .
C3 C 0.02241(11) 0.84731(6) 0.08514(12) 0.0180(4) Uani 1.0 4 d .
C4 C 0.07516(11) 0.79929(6) 0.04676(12) 0.0187(4) Uani 1.0 4 d .
C5 C 0.05911(12) 0.76296(7) 0.30969(12) 0.0234(5) Uani 1.0 4 d .
C6 C -0.02360(12) 0.87407(7) 0.26158(13) 0.0253(5) Uani 1.0 4 d .
C7 C 0.08294(11) 0.89623(6) 0.08813(12) 0.0201(5) Uani 1.0 4 d .
C8 C 0.17685(11) 0.89347(7) 0.10189(12) 0.0221(5) Uani 1.0 4 d .
C9 C 0.22982(13) 0.93786(7) 0.11268(14) 0.0290(5) Uani 1.0 4 d .
C10 C 0.18878(13) 0.98637(7) 0.11024(14) 0.0341(6) Uani 1.0 4 d .
C11 C 0.09587(14) 0.98974(7) 0.09594(14) 0.0335(6) Uani 1.0 4 d .
C12 C 0.04316(12) 0.94546(7) 0.08529(13) 0.0259(5) Uani 1.0 4 d .
C13 C -0.06002(11) 0.85652(6) 0.01848(12) 0.0186(5) Uani 1.0 4 d .
C14 C -0.04501(12) 0.86368(6) -0.08052(12) 0.0225(5) Uani 1.0 4 d .
C15 C -0.11652(12) 0.87215(7) -0.14408(13) 0.0265(5) Uani 1.0 4 d .
C16 C -0.20560(12) 0.87380(7) -0.10942(14) 0.0275(5) Uani 1.0 4 d .
C17 C -0.22171(12) 0.86692(7) -0.01235(14) 0.0261(5) Uani 1.0 4 d .
C18 C -0.14954(11) 0.85828(7) 0.05167(13) 0.0232(5) Uani 1.0 4 d .
C19 C 0.19412(11) 0.74356(7) 0.13328(13) 0.0221(5) Uani 1.0 4 d .
C20 C 0.21758(11) 0.71574(7) 0.04047(12) 0.0215(5) Uani 1.0 4 d .
C21 C 0.27842(11) 0.73850(7) -0.02471(13) 0.0259(5) Uani 1.0 4 d .
C22 C 0.30289(12) 0.71277(8) -0.10917(14) 0.0315(6) Uani 1.0 4 d .
C23 C 0.26761(12) 0.66425(8) -0.12878(14) 0.0330(6) Uani 1.0 4 d .
C24 C 0.20660(12) 0.64126(7) -0.06552(14) 0.0292(5) Uani 1.0 4 d .
C25 C 0.18197(11) 0.66708(7) 0.01960(13) 0.0244(5) Uani 1.0 4 d .
C26 C 0.57470(11) 0.69055(6) 0.03234(12) 0.0193(5) Uani 1.0 4 d .
C27 C 0.49531(11) 0.65711(6) 0.06558(12) 0.0192(5) Uani 1.0 4 d .
C28 C 0.51929(11) 0.64066(6) 0.17188(12) 0.0197(5) Uani 1.0 4 d .
C29 C 0.58121(12) 0.68595(6) 0.20756(12) 0.0227(5) Uani 1.0 4 d .
C30 C 0.55488(11) 0.72572(7) -0.05327(13) 0.0239(5) Uani 1.0 4 d .
C31 C 0.47553(12) 0.61299(7) -0.00553(13) 0.0255(5) Uani 1.0 4 d .
C32 C 0.57071(11) 0.58863(6) 0.17339(12) 0.0208(5) Uani 1.0 4 d .
C33 C 0.66385(11) 0.58508(7) 0.15404(13) 0.0263(5) Uani 1.0 4 d .
C34 C 0.70826(13) 0.53741(8) 0.15142(15) 0.0348(6) Uani 1.0 4 d .
C35 C 0.66051(13) 0.49218(8) 0.16771(15) 0.0371(6) Uani 1.0 4 d .
C36 C 0.56829(14) 0.49483(7) 0.18662(14) 0.0328(6) Uani 1.0 4 d .
C37 C 0.52364(12) 0.54234(7) 0.18948(13) 0.0245(5) Uani 1.0 4 d .
C38 C 0.43487(11) 0.63685(6) 0.23721(12) 0.0207(5) Uani 1.0 4 d .
C39 C 0.44655(13) 0.63374(7) 0.33746(13) 0.0275(5) Uani 1.0 4 d .
C40 C 0.37259(13) 0.62770(7) 0.39933(14) 0.0324(6) Uani 1.0 4 d .
C41 C 0.28523(13) 0.62422(7) 0.36196(15) 0.0313(6) Uani 1.0 4 d .
C42 C 0.27225(12) 0.62730(7) 0.26346(14) 0.0276(5) Uani 1.0 4 d .
C43 C 0.34627(11) 0.63347(6) 0.20133(13) 0.0241(5) Uani 1.0 4 d .
C44 C 0.69216(11) 0.74524(7) 0.11995(13) 0.0233(5) Uani 1.0 4 d .
C45 C 0.71596(11) 0.77499(7) 0.21030(13) 0.0210(5) Uani 1.0 4 d .
C46 C 0.77608(11) 0.75379(7) 0.27792(13) 0.0242(5) Uani 1.0 4 d .
C47 C 0.80081(11) 0.78171(8) 0.35992(14) 0.0289(5) Uani 1.0 4 d .
C48 C 0.76615(12) 0.83118(8) 0.37444(14) 0.0300(6) Uani 1.0 4 d .
C49 C 0.70632(12) 0.85261(7) 0.30803(14) 0.0275(5) Uani 1.0 4 d .
C50 C 0.68097(11) 0.82462(7) 0.22591(13) 0.0238(5) Uani 1.0 4 d .
C51 C 0.2529(2) 0.49997(11) 0.0985(2) 0.0690(10) Uani 1.0 4 d .
C52 C 0.23309(16) 0.49125(9) 0.20407(19) 0.0530(8) Uani 1.0 4 d .
C53 C 0.30459(18) 0.47832(10) 0.35585(18) 0.0556(8) Uani 1.0 4 d .
C54 C 0.39527(19) 0.47176(11) 0.4033(2) 0.0677(10) Uani 1.0 4 d .
C55 C -0.0110(5) 0.5279(3) 0.1604(4) 0.0887 Uiso 0.5000 4 d .
C56 C -0.0131(9) 0.48293(18) 0.0928(6) 0.0887 Uiso 0.2500 4 d .
C57 C -0.0127(9) 0.54390(18) 0.0607(6) 0.0887 Uiso 0.2500 4 d .
B1 B -0.06885(14) 0.67186(9) 0.08680(16) 0.0303(6) Uani 1.0 4 d .
B2 B 0.44260(14) 0.82596(8) 0.16576(15) 0.0251(6) Uani 1.0 4 d .
H1 H 0.0562 0.7360 0.1323 0.0212 Uiso 1.0 4 calc R
H2 H 0.1286 0.8200 0.2370 0.0220 Uiso 1.0 4 calc R
H3 H -0.0576 0.8080 0.1862 0.0215 Uiso 1.0 4 calc R
H4 H 0.1315 0.8096 0.0153 0.0223 Uiso 1.0 4 calc R
H5 H 0.0380 0.7795 0.0017 0.0221 Uiso 1.0 4 calc R
H6 H 0.0086 0.7403 0.2959 0.0280 Uiso 1.0 4 calc R
H7 H 0.1125 0.7426 0.3235 0.0280 Uiso 1.0 4 calc R
H8 H 0.0447 0.7841 0.3649 0.0286 Uiso 1.0 4 calc R
H9 H -0.0460 0.8598 0.3212 0.0307 Uiso 1.0 4 calc R
H10 H 0.0317 0.8930 0.2738 0.0307 Uiso 1.0 4 calc R
H11 H -0.0687 0.8970 0.2348 0.0306 Uiso 1.0 4 calc R
H12 H 0.2050 0.8611 0.1037 0.0266 Uiso 1.0 4 calc R
H13 H 0.2926 0.9351 0.1216 0.0346 Uiso 1.0 4 calc R
H14 H 0.2239 1.0162 0.1175 0.0406 Uiso 1.0 4 calc R
H15 H 0.0682 1.0222 0.0939 0.0402 Uiso 1.0 4 calc R
H16 H -0.0196 0.9485 0.0759 0.0312 Uiso 1.0 4 calc R
H17 H 0.0145 0.8627 -0.1040 0.0270 Uiso 1.0 4 calc R
H18 H -0.1051 0.8766 -0.2098 0.0317 Uiso 1.0 4 calc R
H19 H -0.2539 0.8796 -0.1519 0.0327 Uiso 1.0 4 calc R
H20 H -0.2813 0.8680 0.0109 0.0312 Uiso 1.0 4 calc R
H21 H -0.1612 0.8536 0.1173 0.0276 Uiso 1.0 4 calc R
H22 H 0.2372 0.7718 0.1419 0.0263 Uiso 1.0 4 calc R
H23 H 0.2003 0.7192 0.1864 0.0263 Uiso 1.0 4 calc R
H24 H 0.3028 0.7710 -0.0111 0.0314 Uiso 1.0 4 calc R
H25 H 0.3428 0.7284 -0.1527 0.0379 Uiso 1.0 4 calc R
H26 H 0.2848 0.6468 -0.1849 0.0397 Uiso 1.0 4 calc R
H27 H 0.1823 0.6088 -0.0794 0.0351 Uiso 1.0 4 calc R
H28 H 0.1412 0.6517 0.0625 0.0290 Uiso 1.0 4 calc R
H29 H 0.5539 0.7500 0.1271 0.0217 Uiso 1.0 4 calc R
H30 H 0.6264 0.6680 0.0163 0.0223 Uiso 1.0 4 calc R
H31 H 0.4409 0.6792 0.0684 0.0227 Uiso 1.0 4 calc R
H32 H 0.6396 0.6732 0.2309 0.0274 Uiso 1.0 4 calc R
H33 H 0.5515 0.7057 0.2584 0.0270 Uiso 1.0 4 calc R
H34 H 0.6078 0.7465 -0.0668 0.0294 Uiso 1.0 4 calc R
H35 H 0.5404 0.7050 -0.1090 0.0291 Uiso 1.0 4 calc R
H36 H 0.5041 0.7479 -0.0384 0.0285 Uiso 1.0 4 calc R
H37 H 0.5286 0.5913 -0.0112 0.0305 Uiso 1.0 4 calc R
H38 H 0.4251 0.5928 0.0178 0.0304 Uiso 1.0 4 calc R
H39 H 0.4606 0.6272 -0.0679 0.0303 Uiso 1.0 4 calc R
H40 H 0.6971 0.6152 0.1426 0.0312 Uiso 1.0 4 calc R
H41 H 0.7706 0.5360 0.1386 0.0417 Uiso 1.0 4 calc R
H42 H 0.6902 0.4603 0.1658 0.0445 Uiso 1.0 4 calc R
H43 H 0.5354 0.4645 0.1979 0.0396 Uiso 1.0 4 calc R
H44 H 0.4612 0.5434 0.2019 0.0292 Uiso 1.0 4 calc R
H45 H 0.5052 0.6358 0.3632 0.0327 Uiso 1.0 4 calc R
H46 H 0.3821 0.6260 0.4659 0.0388 Uiso 1.0 4 calc R
H47 H 0.2355 0.6197 0.4031 0.0370 Uiso 1.0 4 calc R
H48 H 0.2135 0.6253 0.2380 0.0331 Uiso 1.0 4 calc R
H49 H 0.3364 0.6353 0.1348 0.0285 Uiso 1.0 4 calc R
H50 H 0.7365 0.7176 0.1115 0.0281 Uiso 1.0 4 calc R
H51 H 0.6952 0.7688 0.0652 0.0276 Uiso 1.0 4 calc R
H52 H 0.8000 0.7208 0.2679 0.0290 Uiso 1.0 4 calc R
H53 H 0.8404 0.7672 0.4052 0.0343 Uiso 1.0 4 calc R
H54 H 0.7832 0.8499 0.4291 0.0359 Uiso 1.0 4 calc R
H55 H 0.6832 0.8858 0.3181 0.0329 Uiso 1.0 4 calc R
H56 H 0.6405 0.8390 0.1814 0.0285 Uiso 1.0 4 calc R
H57 H 0.2861 0.4708 0.0733 0.0829 Uiso 1.0 4 calc R
H58 H 0.1965 0.5038 0.0635 0.0829 Uiso 1.0 4 calc R
H59 H 0.2888 0.5309 0.0911 0.0830 Uiso 1.0 4 calc R
H60 H 0.1984 0.4597 0.2154 0.0635 Uiso 1.0 4 calc R
H61 H 0.2012 0.5203 0.2333 0.0634 Uiso 1.0 4 calc R
H62 H 0.2727 0.5086 0.3803 0.0667 Uiso 1.0 4 calc R
H63 H 0.2662 0.4480 0.3640 0.0667 Uiso 1.0 4 calc R
H64 H 0.4319 0.5021 0.3924 0.0814 Uiso 1.0 4 calc R
H65 H 0.3871 0.4668 0.4716 0.0811 Uiso 1.0 4 calc R
H66 H 0.4255 0.4420 0.3763 0.0814 Uiso 1.0 4 calc R

loop_
_atom_site_aniso_label
_atom_site_aniso_U_11
_atom_site_aniso_U_22
_atom_site_aniso_U_33
_atom_site_aniso_U_12
_atom_site_aniso_U_13
_atom_site_aniso_U_23
F1 0.0668(9) 0.0480(8) 0.0662(10) -0.0276(7) -0.0281(7) 0.0215(7)
F2 0.0270(6) 0.0490(7) 0.0213(6) -0.0097(5) -0.0032(5) -0.0000(5)
F3 0.0344(7) 0.1457(16) 0.0263(8) -0.0027(8) 0.0008(6) -0.0272(9)
F4 0.0244(6) 0.0403(7) 0.0310(7) -0.0100(5) -0.0004(5) 0.0025(5)
F5 0.0260(6) 0.0470(7) 0.0243(6) 0.0037(5) 0.0026(5) -0.0015(5)
F6 0.0675(9) 0.0412(8) 0.0540(9) 0.0268(7) 0.0277(7) 0.0194(7)
F7 0.0200(6) 0.0547(8) 0.0358(7) 0.0043(5) -0.0025(5) 0.0001(6)
F8 0.0377(7) 0.0686(9) 0.0452(8) -0.0055(6) 0.0032(6) -0.0323(7)
O1 0.0564(10) 0.0442(10) 0.0461(10) -0.0149(8) 0.0074(8) 0.0020(8)
N1 0.0181(7) 0.0181(7) 0.0156(7) -0.0001(6) -0.0003(6) 0.0016(6)
N2 0.0185(7) 0.0183(7) 0.0169(8) 0.0001(6) -0.0007(6) 0.0007(6)
C1 0.0210(9) 0.0198(8) 0.0142(8) -0.0011(7) -0.0008(7) -0.0007(7)
C2 0.0194(9) 0.0208(8) 0.0146(9) -0.0004(7) -0.0010(7) 0.0009(7)
C3 0.0228(9) 0.0181(8) 0.0129(8) 0.0012(7) -0.0005(7) -0.0005(6)
C4 0.0240(9) 0.0180(8) 0.0142(8) 0.0013(7) -0.0006(7) 0.0018(7)
C5 0.0264(10) 0.0274(9) 0.0165(9) 0.0012(8) -0.0006(7) 0.0034(7)
C6 0.0296(10) 0.0278(10) 0.0187(9) 0.0042(8) 0.0015(8) -0.0017(8)
C7 0.0283(10) 0.0191(8) 0.0129(8) -0.0006(7) -0.0007(7) 0.0004(7)
C8 0.0256(9) 0.0195(9) 0.0212(10) -0.0000(7) 0.0018(8) 0.0014(7)
C9 0.0277(10) 0.0299(10) 0.0295(11) -0.0063(8) -0.0019(8) 0.0019(8)
C10 0.0448(12) 0.0239(10) 0.0336(12) -0.0113(9) -0.0088(9) 0.0027(8)
C11 0.0491(13) 0.0172(9) 0.0344(12) 0.0027(8) -0.0124(9) 0.0009(8)
C12 0.0322(10) 0.0218(9) 0.0236(10) 0.0035(8) -0.0078(8) 0.0000(8)
C13 0.0246(9) 0.0144(8) 0.0168(9) 0.0012(7) -0.0029(7) -0.0023(7)
C14 0.0288(10) 0.0207(9) 0.0179(9) 0.0017(7) -0.0004(8) -0.0011(7)
C15 0.0413(12) 0.0201(9) 0.0181(10) 0.0003(8) -0.0055(8) -0.0018(7)
C16 0.0329(11) 0.0202(9) 0.0293(11) 0.0020(8) -0.0141(9) -0.0017(8)
C17 0.0253(10) 0.0217(9) 0.0314(11) 0.0025(7) -0.0045(8) -0.0021(8)
C18 0.0239(9) 0.0244(9) 0.0213(10) 0.0039(7) -0.0010(8) 0.0005(8)
C19 0.0187(9) 0.0259(9) 0.0219(10) 0.0047(7) -0.0021(7) 0.0016(7)
C20 0.0175(9) 0.0262(9) 0.0208(9) 0.0055(7) -0.0027(7) -0.0007(7)
C21 0.0201(9) 0.0314(10) 0.0263(11) 0.0031(8) 0.0000(8) 0.0001(8)
C22 0.0221(10) 0.0478(12) 0.0247(11) 0.0061(9) 0.0024(8) 0.0011(9)
C23 0.0265(10) 0.0473(13) 0.0250(11) 0.0136(9) -0.0039(9) -0.0079(9)
C24 0.0275(10) 0.0297(10) 0.0304(11) 0.0086(8) -0.0068(9) -0.0059(9)
C25 0.0214(9) 0.0279(10) 0.0240(10) 0.0049(7) -0.0028(8) 0.0010(8)
C26 0.0227(9) 0.0203(8) 0.0149(9) 0.0021(7) -0.0012(7) -0.0022(7)
C27 0.0210(9) 0.0210(9) 0.0156(9) -0.0002(7) -0.0023(7) 0.0007(7)
C28 0.0233(9) 0.0190(8) 0.0167(9) 0.0000(7) -0.0035(7) -0.0004(7)
C29 0.0296(10) 0.0202(9) 0.0182(9) -0.0026(7) -0.0036(8) 0.0018(7)
C30 0.0256(10) 0.0273(9) 0.0190(9) 0.0003(8) 0.0002(8) 0.0026(8)
C31 0.0315(10) 0.0262(9) 0.0188(9) -0.0024(8) -0.0050(8) -0.0009(8)
C32 0.0258(9) 0.0213(9) 0.0154(9) 0.0011(7) -0.0038(7) 0.0001(7)
C33 0.0255(10) 0.0283(10) 0.0252(10) 0.0006(8) -0.0043(8) 0.0038(8)
C34 0.0284(11) 0.0411(12) 0.0350(12) 0.0099(9) -0.0021(9) 0.0017(9)
C35 0.0444(13) 0.0315(11) 0.0355(12) 0.0165(9) -0.0034(10) -0.0006(9)
C36 0.0465(12) 0.0219(10) 0.0300(11) 0.0011(8) -0.0044(9) 0.0001(8)
C37 0.0261(10) 0.0234(9) 0.0240(10) 0.0003(7) -0.0011(8) 0.0004(8)
C38 0.0274(10) 0.0162(8) 0.0186(9) -0.0002(7) 0.0006(7) -0.0001(7)
C39 0.0345(11) 0.0260(10) 0.0219(10) -0.0021(8) -0.0019(8) -0.0016(8)
C40 0.0451(12) 0.0324(11) 0.0196(10) -0.0043(9) 0.0058(9) -0.0042(8)
C41 0.0360(11) 0.0261(10) 0.0318(11) 0.0010(8) 0.0121(9) -0.0010(8)
C42 0.0266(10) 0.0229(9) 0.0334(11) 0.0013(8) 0.0039(9) 0.0032(8)
C43 0.0279(10) 0.0210(9) 0.0234(10) 0.0016(7) -0.0008(8) 0.0016(7)
C44 0.0193(9) 0.0267(9) 0.0238(10) -0.0010(7) 0.0024(7) -0.0009(8)
C45 0.0175(9) 0.0243(9) 0.0213(10) -0.0041(7) 0.0010(7) 0.0009(7)
C46 0.0205(9) 0.0261(9) 0.0260(10) -0.0011(7) 0.0022(8) 0.0019(8)
C47 0.0199(9) 0.0424(11) 0.0243(10) -0.0035(8) -0.0027(8) 0.0026(9)
C48 0.0234(10) 0.0414(12) 0.0252(11) -0.0099(8) 0.0032(8) -0.0077(9)
C49 0.0245(10) 0.0271(10) 0.0309(11) -0.0048(8) 0.0066(8) -0.0046(8)
C50 0.0192(9) 0.0268(10) 0.0254(10) -0.0025(7) 0.0006(8) 0.0016(8)
C51 0.089(3) 0.0623(18) 0.0551(18) -0.0191(15) -0.0052(15) 0.0053(14)
C52 0.0609(16) 0.0365(13) 0.0614(18) -0.0089(11) 0.0070(13) -0.0002(12)
C53 0.0771(18) 0.0408(14) 0.0489(16) -0.0106(12) 0.0171(14) 0.0087(12)
C54 0.089(2) 0.0562(17) 0.0578(19) -0.0128(15) 0.0002(16) 0.0088(14)
B1 0.0264(12) 0.0467(14) 0.0179(11) -0.0141(10) -0.0007(9) -0.0024(10)
B2 0.0235(11) 0.0290(11) 0.0229(11) 0.0051(9) 0.0006(9) -0.0030(9)

loop_
_atom_type_symbol
_atom_type_description
_atom_type_scat_dispersion_real
_atom_type_scat_dispersion_imag
_atom_type_scat_source
C C 0.0033 0.0016
;
International Tables for Crystallography
(1992, Vol. C, Tables 4.2.6.8 and 6.1.1.4)
;
B B 0.0013 0.0007
;
International Tables for Crystallography
(1992, Vol. C, Tables 4.2.6.8 and 6.1.1.4)
;
F F 0.0171 0.0103
;
International Tables for Crystallography
(1992, Vol. C, Tables 4.2.6.8 and 6.1.1.4)
;
N N 0.0061 0.0033
;
International Tables for Crystallography
(1992, Vol. C, Tables 4.2.6.8 and 6.1.1.4)
;
H H 0.0000 0.0000
;
International Tables for Crystallography
(1992, Vol. C, Table 6.1.1.4)
;
O O 0.0106 0.0060
;
International Tables for Crystallography
(1992, Vol. C, Tables 4.2.6.8 and 6.1.1.4)
;

loop_
_geom_angle_atom_site_label_1
_geom_angle_atom_site_label_2
_geom_angle_atom_site_label_3
_geom_angle
_geom_angle_publ_flag
_geom_angle_site_symmetry_1
_geom_angle_site_symmetry_3
C52 O1 C53 112.17(19) yes . .
C56 O2 C56 180.0(9) yes . 3_565
C56 O2 C57 71.6(4) yes . .
C56 O2 C57 108.4(4) yes . 3_565
C56 O2 C57 108.4(4) yes 3_565 .
C56 O2 C57 71.6(4) yes 3_565 3_565
C57 O2 C57 180.0(9) yes . 3_565
C1 N1 C4 106.58(12) yes . .
C1 N1 C19 113.24(13) yes . .
C4 N1 C19 115.16(13) yes . .
C26 N2 C29 106.51(12) yes . .
C26 N2 C44 113.49(13) yes . .
C29 N2 C44 114.45(13) yes . .
N1 C1 C2 102.68(12) yes . .
N1 C1 C5 111.61(13) yes . .
C2 C1 C5 115.68(14) yes . .
C1 C2 C3 104.31(13) yes . .
C1 C2 C6 111.65(14) yes . .
C3 C2 C6 116.07(14) yes . .
C2 C3 C4 102.35(13) yes . .
C2 C3 C7 110.24(13) yes . .
C2 C3 C13 114.06(14) yes . .
C4 C3 C7 112.05(13) yes . .
C4 C3 C13 108.04(13) yes . .
C7 C3 C13 109.93(13) yes . .
N1 C4 C3 107.57(13) yes . .
C3 C7 C8 122.02(15) yes . .
C3 C7 C12 120.20(15) yes . .
C8 C7 C12 117.56(16) yes . .
C7 C8 C9 121.61(17) yes . .
C8 C9 C10 119.86(18) yes . .
C9 C10 C11 119.20(17) yes . .
C10 C11 C12 120.87(17) yes . .
C7 C12 C11 120.90(17) yes . .
C3 C13 C14 118.85(15) yes . .
C3 C13 C18 123.26(15) yes . .
C14 C13 C18 117.89(16) yes . .
C13 C14 C15 121.47(16) yes . .
C14 C15 C16 119.76(17) yes . .
C15 C16 C17 119.63(17) yes . .
C16 C17 C18 120.56(17) yes . .
C13 C18 C17 120.69(17) yes . .
N1 C19 C20 112.84(14) yes . .
C19 C20 C21 119.58(16) yes . .
C19 C20 C25 121.34(16) yes . .
C21 C20 C25 119.06(16) yes . .
C20 C21 C22 120.37(17) yes . .
C21 C22 C23 120.06(18) yes . .
C22 C23 C24 120.42(18) yes . .
C23 C24 C25 119.59(17) yes . .
C20 C25 C24 120.49(16) yes . .
N2 C26 C27 102.78(13) yes . .
N2 C26 C30 111.61(13) yes . .
C27 C26 C30 115.40(14) yes . .
C26 C27 C28 105.42(13) yes . .
C26 C27 C31 111.88(14) yes . .
C28 C27 C31 116.21(14) yes . .
C27 C28 C29 102.88(13) yes . .
C27 C28 C32 110.97(13) yes . .
C27 C28 C38 112.84(13) yes . .
C29 C28 C32 111.40(13) yes . .
C29 C28 C38 109.33(13) yes . .
C32 C28 C38 109.31(13) yes . .
N2 C29 C28 107.66(13) yes . .
C28 C32 C33 122.26(15) yes . .
C28 C32 C37 120.40(15) yes . .
C33 C32 C37 117.25(15) yes . .
C32 C33 C34 121.38(17) yes . .
C33 C34 C35 120.42(18) yes . .
C34 C35 C36 119.11(19) yes . .
C35 C36 C37 120.71(18) yes . .
C32 C37 C36 121.14(17) yes . .
C28 C38 C39 119.24(15) yes . .
C28 C38 C43 123.12(15) yes . .
C39 C38 C43 117.55(16) yes . .
C38 C39 C40 121.42(17) yes . .
C39 C40 C41 119.99(18) yes . .
C40 C41 C42 119.50(18) yes . .
C41 C42 C43 120.61(17) yes . .
C38 C43 C42 120.94(17) yes . .
N2 C44 C45 113.49(14) yes . .
C44 C45 C46 120.04(16) yes . .
C44 C45 C50 120.72(16) yes . .
C46 C45 C50 119.20(17) yes . .
C45 C46 C47 120.41(17) yes . .
C46 C47 C48 119.94(17) yes . .
C47 C48 C49 120.21(18) yes . .
C48 C49 C50 120.02(17) yes . .
C45 C50 C49 120.20(16) yes . .
O1 C52 C51 108.8(2) yes . .
O1 C53 C54 109.1(2) yes . .
C56 C55 C57 67.9(5) yes . .
O2 C56 C55 109.5(4) yes . .
O2 C56 C57 55.7(4) yes . .
C55 C56 C57 54.6(4) yes . .
O2 C57 C55 109.5(5) yes . .
O2 C57 C56 52.7(4) yes . .
C55 C57 C56 57.6(5) yes . .
F1 B1 F2 106.52(17) yes . .
F1 B1 F3 108.94(18) yes . .
F1 B1 F4 108.18(16) yes . .
F2 B1 F3 110.51(16) yes . .
F2 B1 F4 110.44(17) yes . .
F3 B1 F4 112.06(18) yes . .
F5 B2 F6 105.97(15) yes . .
F5 B2 F7 110.13(16) yes . .
F5 B2 F8 111.28(16) yes . .
F6 B2 F7 109.18(16) yes . .
F6 B2 F8 109.29(16) yes . .
F7 B2 F8 110.85(16) yes . .
C1 N1 H1 107.009 no . .
C4 N1 H1 107.299 no . .
C19 N1 H1 107.135 no . .
C26 N2 H29 107.422 no . .
C29 N2 H29 107.322 no . .
C44 N2 H29 107.286 no . .
N1 C1 H2 108.756 no . .
C2 C1 H2 108.805 no . .
C5 C1 H2 109.009 no . .
C1 C2 H3 108.050 no . .
C3 C2 H3 108.326 no . .
C6 C2 H3 108.134 no . .
N1 C4 H4 108.624 no . .
N1 C4 H5 109.169 no . .
C3 C4 H4 110.941 no . .
C3 C4 H5 111.026 no . .
H4 C4 H5 109.443 no . .
C1 C5 H6 109.228 no . .
C1 C5 H7 109.754 no . .
C1 C5 H8 109.521 no . .
H6 C5 H7 109.439 no . .
H6 C5 H8 109.436 no . .
H7 C5 H8 109.448 no . .
C2 C6 H9 109.693 no . .
C2 C6 H10 109.023 no . .
C2 C6 H11 109.774 no . .
H9 C6 H10 109.448 no . .
H9 C6 H11 109.443 no . .
H10 C6 H11 109.445 no . .
C7 C8 H12 119.232 no . .
C9 C8 H12 119.160 no . .
C8 C9 H13 120.149 no . .
C10 C9 H13 119.991 no . .
C9 C10 H14 120.208 no . .
C11 C10 H14 120.590 no . .
C10 C11 H15 119.394 no . .
C12 C11 H15 119.737 no . .
C7 C12 H16 119.389 no . .
C11 C12 H16 119.710 no . .
C13 C14 H17 119.043 no . .
C15 C14 H17 119.490 no . .
C14 C15 H18 120.107 no . .
C16 C15 H18 120.135 no . .
C15 C16 H19 120.004 no . .
C17 C16 H19 120.367 no . .
C16 C17 H20 119.646 no . .
C18 C17 H20 119.790 no . .
C13 C18 H21 119.390 no . .
C17 C18 H21 119.919 no . .
N1 C19 H22 108.727 no . .
N1 C19 H23 109.284 no . .
C20 C19 H22 108.210 no . .
C20 C19 H23 108.241 no . .
H22 C19 H23 109.496 no . .
C20 C21 H24 119.611 no . .
C22 C21 H24 120.017 no . .
C21 C22 H25 119.900 no . .
C23 C22 H25 120.042 no . .
C22 C23 H26 119.926 no . .
C24 C23 H26 119.652 no . .
C23 C24 H27 120.221 no . .
C25 C24 H27 120.188 no . .
C20 C25 H28 119.623 no . .
C24 C25 H28 119.884 no . .
N2 C26 H30 108.928 no . .
C27 C26 H30 108.802 no . .
C30 C26 H30 109.040 no . .
C26 C27 H31 107.732 no . .
C28 C27 H31 107.547 no . .
C31 C27 H31 107.703 no . .
N2 C29 H32 108.618 no . .
N2 C29 H33 108.583 no . .
C28 C29 H32 111.312 no . .
C28 C29 H33 111.166 no . .
H32 C29 H33 109.413 no . .
C26 C30 H34 109.376 no . .
C26 C30 H35 109.435 no . .
C26 C30 H36 109.713 no . .
H34 C30 H35 109.440 no . .
H34 C30 H36 109.425 no . .
H35 C30 H36 109.438 no . .
C27 C31 H37 109.423 no . .
C27 C31 H38 109.530 no . .
C27 C31 H39 109.515 no . .
H37 C31 H38 109.460 no . .
H37 C31 H39 109.453 no . .
H38 C31 H39 109.447 no . .
C32 C33 H40 119.346 no . .
C34 C33 H40 119.269 no . .
C33 C34 H41 119.916 no . .
C35 C34 H41 119.666 no . .
C34 C35 H42 120.397 no . .
C36 C35 H42 120.494 no . .
C35 C36 H43 119.803 no . .
C37 C36 H43 119.491 no . .
C32 C37 H44 119.276 no . .
C36 C37 H44 119.586 no . .
C38 C39 H45 119.156 no . .
C40 C39 H45 119.426 no . .
C39 C40 H46 119.834 no . .
C41 C40 H46 120.179 no . .
C40 C41 H47 120.310 no . .
C42 C41 H47 120.192 no . .
C41 C42 H48 119.812 no . .
C43 C42 H48 119.582 no . .
C38 C43 H49 119.487 no . .
C42 C43 H49 119.570 no . .
N2 C44 H50 108.404 no . .
N2 C44 H51 108.367 no . .
C45 C44 H50 108.590 no . .
C45 C44 H51 108.448 no . .
H50 C44 H51 109.496 no . .
C45 C46 H52 119.800 no . .
C47 C46 H52 119.785 no . .
C46 C47 H53 120.033 no . .
C48 C47 H53 120.023 no . .
C47 C48 H54 119.811 no . .
C49 C48 H54 119.976 no . .
C48 C49 H55 119.937 no . .
C50 C49 H55 120.042 no . .
C45 C50 H56 119.830 no . .
C49 C50 H56 119.967 no . .
C52 C51 H57 109.356 no . .
C52 C51 H58 109.659 no . .
C52 C51 H59 109.486 no . .
H57 C51 H58 109.441 no . .
H57 C51 H59 109.439 no . .
H58 C51 H59 109.447 no . .
O1 C52 H60 106.876 no . .
O1 C52 H61 106.887 no . .
C51 C52 H60 112.530 no . .
C51 C52 H61 112.399 no . .
H60 C52 H61 109.092 no . .
O1 C53 H62 107.331 no . .
O1 C53 H63 107.466 no . .
C54 C53 H62 111.596 no . .
C54 C53 H63 111.910 no . .
H62 C53 H63 109.265 no . .
C53 C54 H64 109.632 no . .
C53 C54 H65 109.541 no . .
C53 C54 H66 109.321 no . .
H64 C54 H65 109.445 no . .
H64 C54 H66 109.439 no . .
H65 C54 H66 109.449 no . .

loop_
_geom_bond_atom_site_label_1
_geom_bond_atom_site_label_2
_geom_bond_distance
_geom_bond_publ_flag
_geom_bond_site_symmetry_2
F1 B1 1.415(3) yes .
F2 B1 1.414(3) yes .
F3 B1 1.353(3) yes .
F4 B1 1.374(3) yes .
F5 B2 1.405(3) yes .
F6 B2 1.404(3) yes .
F7 B2 1.372(3) yes .
F8 B2 1.363(3) yes .
O1 C52 1.426(3) yes .
O1 C53 1.423(3) yes .
O2 C56 1.368(8) yes .
O2 C56 1.368(8) yes 3_565
O2 C57 1.421(7) yes .
O2 C57 1.421(7) yes 3_565
N1 C1 1.520(2) yes .
N1 C4 1.513(2) yes .
N1 C19 1.511(2) yes .
N2 C26 1.515(3) yes .
N2 C29 1.508(3) yes .
N2 C44 1.510(2) yes .
C1 C2 1.520(3) yes .
C1 C5 1.510(3) yes .
C2 C3 1.558(3) yes .
C2 C6 1.529(3) yes .
C3 C4 1.552(3) yes .
C3 C7 1.542(3) yes .
C3 C13 1.535(3) yes .
C7 C8 1.389(3) yes .
C7 C12 1.397(3) yes .
C8 C9 1.390(3) yes .
C9 C10 1.388(3) yes .
C10 C11 1.376(3) yes .
C11 C12 1.385(3) yes .
C13 C14 1.396(3) yes .
C13 C18 1.389(3) yes .
C14 C15 1.382(3) yes .
C15 C16 1.390(3) yes .
C16 C17 1.372(3) yes .
C17 C18 1.394(3) yes .
C19 C20 1.508(3) yes .
C20 C21 1.396(3) yes .
C20 C25 1.388(3) yes .
C21 C22 1.388(3) yes .
C22 C23 1.380(3) yes .
C23 C24 1.383(3) yes .
C24 C25 1.398(3) yes .
C26 C27 1.518(3) yes .
C26 C30 1.517(3) yes .
C27 C28 1.566(3) yes .
C27 C31 1.530(3) yes .
C28 C29 1.557(3) yes .
C28 C32 1.538(3) yes .
C28 C38 1.533(3) yes .
C32 C33 1.392(3) yes .
C32 C37 1.396(3) yes .
C33 C34 1.391(3) yes .
C34 C35 1.378(3) yes .
C35 C36 1.377(3) yes .
C36 C37 1.389(3) yes .
C38 C39 1.396(3) yes .
C38 C43 1.390(3) yes .
C39 C40 1.388(3) yes .
C40 C41 1.381(3) yes .
C41 C42 1.375(3) yes .
C42 C43 1.391(3) yes .
C44 C45 1.504(3) yes .
C45 C46 1.393(3) yes .
C45 C50 1.395(3) yes .
C46 C47 1.389(3) yes .
C47 C48 1.387(3) yes .
C48 C49 1.382(3) yes .
C49 C50 1.393(3) yes .
C51 C52 1.503(4) yes .
C53 C54 1.489(4) yes .
C55 C56 1.487(9) yes .
C55 C57 1.436(10) yes .
C56 C57 1.633(7) yes .
N1 H1 0.980 no .
N2 H29 0.980 no .
C1 H2 0.980 no .
C2 H3 0.980 no .
C4 H4 0.970 no .
C4 H5 0.970 no .
C5 H6 0.960 no .
C5 H7 0.960 no .
C5 H8 0.960 no .
C6 H9 0.960 no .
C6 H10 0.960 no .
C6 H11 0.960 no .
C8 H12 0.930 no .
C9 H13 0.930 no .
C10 H14 0.930 no .
C11 H15 0.930 no .
C12 H16 0.930 no .
C14 H17 0.930 no .
C15 H18 0.930 no .
C16 H19 0.930 no .
C17 H20 0.930 no .
C18 H21 0.930 no .
C19 H22 0.970 no .
C19 H23 0.970 no .
C21 H24 0.930 no .
C22 H25 0.930 no .
C23 H26 0.930 no .
C24 H27 0.930 no .
C25 H28 0.930 no .
C26 H30 0.980 no .
C27 H31 0.980 no .
C29 H32 0.970 no .
C29 H33 0.970 no .
C30 H34 0.960 no .
C30 H35 0.960 no .
C30 H36 0.960 no .
C31 H37 0.960 no .
C31 H38 0.960 no .
C31 H39 0.960 no .
C33 H40 0.930 no .
C34 H41 0.930 no .
C35 H42 0.930 no .
C36 H43 0.930 no .
C37 H44 0.930 no .
C39 H45 0.930 no .
C40 H46 0.930 no .
C41 H47 0.930 no .
C42 H48 0.930 no .
C43 H49 0.930 no .
C44 H50 0.970 no .
C44 H51 0.970 no .
C46 H52 0.930 no .
C47 H53 0.930 no .
C48 H54 0.930 no .
C49 H55 0.930 no .
C50 H56 0.930 no .
C51 H57 0.960 no .
C51 H58 0.960 no .
C51 H59 0.960 no .
C52 H60 0.970 no .
C52 H61 0.970 no .
C53 H62 0.970 no .
C53 H63 0.970 no .
C54 H64 0.960 no .
C54 H65 0.960 no .
C54 H66 0.960 no .

loop_
_geom_contact_atom_site_label_1
_geom_contact_atom_site_label_2
_geom_contact_distance
_geom_contact_publ_flag
_geom_contact_site_symmetry_2
O2 C55 2.333(6) no 3_565
N1 C7 3.433(2) no .
N1 C8 3.519(3) no .
N1 C21 3.489(3) no .
N1 C25 3.223(3) no .
N2 C32 3.517(2) no .
N2 C46 3.475(3) no .
N2 C50 3.253(3) no .
C1 C7 3.159(3) no .
C1 C8 3.331(3) no .
C2 C8 3.332(3) no .
C2 C12 3.371(3) no .
C2 C18 2.953(3) no .
C4 C8 2.947(3) no .
C4 C14 2.988(3) no .
C4 C20 2.998(3) no .
C4 C21 3.505(3) no .
C5 C6 3.179(3) no .
C5 C19 3.177(3) no .
C6 C7 2.915(3) no .
C6 C12 3.204(3) no .
C6 C13 3.426(3) no .
C6 C18 3.456(3) no .
C7 C10 2.809(3) no .
C7 C14 3.101(3) no .
C7 C18 3.575(3) no .
C8 C11 2.751(3) no .
C9 C12 2.764(3) no .
C12 C13 2.895(3) no .
C12 C14 3.367(3) no .
C13 C16 2.801(3) no .
C14 C17 2.754(3) no .
C15 C18 2.768(3) no .
C20 C23 2.785(3) no .
C21 C24 2.775(3) no .
C22 C25 2.772(3) no .
C26 C32 3.270(3) no .
C26 C33 3.451(3) no .
C27 C33 3.319(3) no .
C27 C37 3.442(3) no .
C27 C43 2.941(3) no .
C29 C33 2.961(3) no .
C29 C39 2.986(3) no .
C29 C45 3.026(3) no .
C29 C46 3.482(3) no .
C30 C31 3.198(3) no .
C30 C44 3.161(3) no .
C31 C32 2.902(3) no .
C31 C33 3.598(3) no .
C31 C37 3.324(3) no .
C31 C38 3.458(3) no .
C31 C43 3.467(3) no .
C32 C35 2.813(3) no .
C32 C39 3.129(3) no .
C32 C43 3.504(3) no .
C33 C36 2.752(3) no .
C34 C37 2.756(3) no .
C37 C38 2.839(3) no .
C37 C39 3.316(3) no .
C37 C43 3.505(3) no .
C38 C41 2.806(3) no .
C39 C42 2.752(3) no .
C40 C43 2.763(3) no .
C45 C48 2.786(3) no .
C46 C49 2.776(3) no .
C47 C50 2.777(3) no .
C55 C56 3.524(10) no 3_565
C55 C57 3.586(10) no 3_565
F1 N1 3.0079(19) no .
F1 C2 3.371(2) no .
F1 C3 3.526(2) no .
F1 C4 3.057(2) no .
F1 C13 3.485(2) no .
F1 C18 3.561(3) no .
F1 C44 3.346(3) no 1_455
F1 C46 3.547(3) no 1_455
F1 C47 3.380(3) no 4_464
F2 N1 2.9132(17) no .
F2 C5 3.326(2) no .
F2 C15 3.381(2) no 4_565
F2 C19 3.459(2) no .
F2 C25 3.283(2) no .
F2 C57 3.482(6) no .
F3 C6 3.392(3) no 4_564
F3 C25 3.273(2) no .
F3 C47 3.505(3) no 4_464
F3 C48 3.376(3) no 4_464
F3 C57 2.912(6) no .
F4 C15 3.352(3) no 4_565
F4 C33 3.244(2) no 1_455
F4 C34 3.589(3) no 1_455
F4 C44 3.413(2) no 1_455
F4 C57 3.446(9) no .
F5 N2 3.0886(17) no .
F5 C30 3.339(2) no .
F5 C40 3.432(3) no 4_564
F5 C44 3.498(2) no .
F5 C50 3.220(2) no .
F6 N2 2.8368(19) no .
F6 C22 3.350(3) no 4_565
F6 C29 3.023(2) no .
F7 C8 3.051(2) no .
F7 C9 3.248(3) no .
F7 C19 3.322(2) no .
F7 C21 3.485(3) no .
F7 C23 3.521(3) no 4_565
F7 C40 3.387(3) no 4_564
F8 C23 3.528(3) no 4_565
F8 C50 3.283(2) no .
O1 C37 3.470(3) no .
O1 C49 3.556(3) no 2_645
N1 F1 3.0079(19) no .
N1 F2 2.9132(17) no .
N1 B1 3.496(3) no .
N2 F5 3.0886(17) no .
N2 F6 2.8368(19) no .
N2 B2 3.576(3) no .
C2 F1 3.371(2) no .
C3 F1 3.526(2) no .
C4 F1 3.057(2) no .
C5 F2 3.326(2) no .
C6 F3 3.392(3) no 4_565
C6 C56 3.492(7) no 2_555
C8 F7 3.051(2) no .
C9 F7 3.248(3) no .
C13 F1 3.485(2) no .
C15 F2 3.381(2) no 4_564
C15 F4 3.352(3) no 4_564
C18 F1 3.561(3) no .
C18 C50 3.564(3) no 1_455
C19 F2 3.459(2) no .
C19 F7 3.322(2) no .
C21 F7 3.485(3) no .
C22 F6 3.350(3) no 4_564
C23 F7 3.521(3) no 4_564
C23 F8 3.528(3) no 4_564
C25 F2 3.283(2) no .
C25 F3 3.273(2) no .
C25 C43 3.579(3) no .
C26 C48 3.595(3) no 4_564
C29 F6 3.023(2) no .
C30 F5 3.339(2) no .
C30 C48 3.566(3) no 4_564
C30 C49 3.558(3) no 4_564
C33 F4 3.244(2) no 1_655
C34 F4 3.589(3) no 1_655
C37 O1 3.470(3) no .
C40 F5 3.432(3) no 4_565
C40 F7 3.387(3) no 4_565
C43 C25 3.579(3) no .
C44 F1 3.346(3) no 1_655
C44 F4 3.413(2) no 1_655
C44 F5 3.498(2) no .
C46 F1 3.547(3) no 1_655
C47 F1 3.380(3) no 4_665
C47 F3 3.505(3) no 4_665
C48 F3 3.376(3) no 4_665
C48 C26 3.595(3) no 4_565
C48 C30 3.566(3) no 4_565
C49 O1 3.556(3) no 2_655
C49 C30 3.558(3) no 4_565
C50 F5 3.220(2) no .
C50 F8 3.283(2) no .
C50 C18 3.564(3) no 1_655
C50 B2 3.585(3) no .
C56 C6 3.492(7) no 2_545
C57 F2 3.482(6) no .
C57 F3 2.912(6) no .
C57 F4 3.446(9) no .
C57 B1 3.418(6) no .
B1 N1 3.496(3) no .
B1 C57 3.418(6) no .
B2 N2 3.576(3) no .
B2 C50 3.585(3) no .
O1 H57 2.5722 no .
O1 H58 3.2092 no .
O1 H59 2.5735 no .
O1 H64 2.5658 no .
O1 H65 3.1990 no .
O1 H66 2.5642 no .
N1 H3 2.6370 no .
N1 H6 2.6841 no .
N1 H7 2.7015 no .
N1 H8 3.3300 no .
N1 H12 2.9458 no .
N1 H24 3.5972 no .
N1 H28 3.1544 no .
N2 H31 2.6501 no .
N2 H34 2.6951 no .
N2 H35 3.3298 no .
N2 H36 2.6979 no .
N2 H40 3.1106 no .
N2 H52 3.5720 no .
N2 H56 3.1989 no .
C1 H4 2.9934 no .
C1 H5 3.1382 no .
C1 H9 2.7686 no .
C1 H10 2.6495 no .
C1 H11 3.3420 no .
C1 H12 2.9929 no .
C1 H22 2.6837 no .
C1 H23 2.7528 no .
C2 H1 2.7019 no .
C2 H4 3.1635 no .
C2 H5 2.9723 no .
C2 H6 2.7464 no .
C2 H7 3.3736 no .
C2 H8 2.7817 no .
C2 H12 3.3724 no .
C2 H16 3.4363 no .
C2 H21 2.5853 no .
C3 H1 2.9827 no .
C3 H2 2.7014 no .
C3 H9 3.4245 no .
C3 H10 2.8606 no .
C3 H11 2.7728 no .
C3 H12 2.7083 no .
C3 H16 2.6816 no .
C3 H17 2.6422 no .
C3 H21 2.7285 no .
C4 H2 2.7906 no .
C4 H3 2.7455 no .
C4 H12 2.6017 no .
C4 H17 2.7896 no .
C4 H22 2.7998 no .
C4 H23 3.3654 no .
C4 H24 3.5038 no .
C5 H1 2.5444 no .
C5 H3 2.6756 no .
C5 H9 2.9354 no .
C5 H10 3.4119 no .
C5 H22 3.4955 no .
C5 H23 2.9060 no .
C6 H2 2.6497 no .
C6 H6 3.5109 no .
C6 H8 2.8990 no .
C6 H16 3.2009 no .
C6 H21 2.8784 no .
C7 H2 2.9198 no .
C7 H3 3.3535 no .
C7 H4 2.5498 no .
C7 H5 3.3015 no .
C7 H10 2.6717 no .
C7 H11 3.0045 no .
C7 H13 3.2605 no .
C7 H15 3.2554 no .
C7 H17 2.9619 no .
C8 H2 2.7502 no .
C8 H4 2.5568 no .
C8 H10 3.1860 no .
C8 H14 3.2444 no .
C8 H16 3.2245 no .
C8 H22 3.3040 no .
C9 H15 3.2228 no .
C10 H12 3.2377 no .
C10 H16 3.2361 no .
C11 H13 3.2246 no .
C12 H10 2.9368 no .
C12 H11 2.9150 no .
C12 H12 3.2246 no .
C12 H14 3.2426 no .
C12 H17 3.3981 no .
C13 H3 2.6319 no .
C13 H4 3.0532 no .
C13 H5 2.4597 no .
C13 H11 3.1648 no .
C13 H16 2.5679 no .
C13 H18 3.2596 no .
C13 H20 3.2538 no .
C14 H4 3.2183 no .
C14 H5 2.7317 no .
C14 H16 3.0940 no .
C14 H19 3.2368 no .
C14 H21 3.2284 no .
C15 H20 3.2267 no .
C16 H17 3.2348 no .
C16 H21 3.2374 no .
C17 H18 3.2269 no .
C18 H3 2.6335 no .
C18 H5 3.4834 no .
C18 H11 2.9626 no .
C18 H16 3.0220 no .
C18 H17 3.2253 no .
C18 H19 3.2433 no .
C19 H2 2.6184 no .
C19 H4 2.5270 no .
C19 H5 3.0609 no .
C19 H6 3.5248 no .
C19 H7 2.8852 no .
C19 H12 3.0626 no .
C19 H24 2.6478 no .
C19 H28 2.6758 no .
C20 H1 2.7328 no .
C20 H4 2.7498 no .
C20 H5 3.1454 no .
C20 H25 3.2531 no .
C20 H27 3.2564 no .
C21 H4 2.8791 no .
C21 H22 2.5279 no .
C21 H23 3.1705 no .
C21 H26 3.2368 no .
C21 H28 3.2395 no .
C22 H27 3.2363 no .
C23 H24 3.2363 no .
C23 H28 3.2415 no .
C24 H25 3.2356 no .
C25 H1 2.9958 no .
C25 H5 3.5920 no .
C25 H22 3.2840 no .
C25 H23 2.6785 no .
C25 H24 3.2385 no .
C25 H26 3.2421 no .
C26 H32 2.9330 no .
C26 H33 3.1629 no .
C26 H37 2.7129 no .
C26 H38 3.3452 no .
C26 H39 2.7135 no .
C26 H40 3.0477 no .
C26 H50 2.6988 no .
C26 H51 2.7162 no .
C27 H29 2.6795 no .
C27 H32 3.1345 no .
C27 H33 3.0532 no .
C27 H34 3.3711 no .
C27 H35 2.7866 no .
C27 H36 2.7486 no .
C27 H40 3.3180 no .
C27 H44 3.5183 no .
C27 H49 2.5776 no .
C28 H29 2.9285 no .
C28 H30 2.7511 no .
C28 H37 2.8317 no .
C28 H38 2.8184 no .
C28 H39 3.4350 no .
C28 H40 2.7142 no .
C28 H44 2.6792 no .
C28 H45 2.6516 no .
C28 H49 2.7281 no .
C29 H30 2.7606 no .
C29 H31 2.8157 no .
C29 H40 2.6473 no .
C29 H45 2.7433 no .
C29 H50 2.7560 no .
C29 H51 3.3477 no .
C29 H52 3.4277 no .
C30 H29 2.5657 no .
C30 H31 2.6546 no .
C30 H37 3.5343 no .
C30 H39 2.8971 no .
C30 H50 3.5025 no .
C30 H51 2.8482 no .
C31 H30 2.6406 no .
C31 H35 2.9267 no .
C31 H36 3.5321 no .
C31 H44 3.3844 no .
C31 H49 2.8701 no .
C32 H30 3.0901 no .
C32 H31 3.3398 no .
C32 H32 2.5296 no .
C32 H33 3.2496 no .
C32 H37 2.6206 no .
C32 H38 3.0260 no .
C32 H41 3.2607 no .
C32 H43 3.2576 no .
C32 H45 3.0442 no .
C33 H30 2.9112 no .
C33 H32 2.5323 no .
C33 H37 3.0220 no .
C33 H42 3.2434 no .
C33 H44 3.2230 no .
C34 H43 3.2155 no .
C35 H40 3.2348 no .
C35 H44 3.2366 no .
C36 H41 3.2144 no .
C37 H37 3.0438 no .
C37 H38 3.0622 no .
C37 H40 3.2240 no .
C37 H42 3.2438 no .
C37 H45 3.4102 no .
C38 H31 2.5744 no .
C38 H32 3.1410 no .
C38 H33 2.4795 no .
C38 H38 3.2376 no .
C38 H44 2.4875 no .
C38 H46 3.2621 no .
C38 H48 3.2535 no .
C39 H32 3.3455 no .
C39 H33 2.6444 no .
C39 H44 2.9948 no .
C39 H47 3.2393 no .
C39 H49 3.2264 no .
C40 H48 3.2203 no .
C41 H45 3.2330 no .
C41 H49 3.2360 no .
C42 H46 3.2215 no .
C43 H31 2.5841 no .
C43 H38 2.9757 no .
C43 H44 2.8669 no .
C43 H45 3.2236 no .
C43 H47 3.2422 no .
C44 H30 2.6335 no .
C44 H32 2.5265 no .
C44 H33 2.9893 no .
C44 H34 2.8565 no .
C44 H36 3.5133 no .
C44 H40 3.3670 no .
C44 H52 2.6555 no .
C44 H56 2.6709 no .
C45 H29 2.7121 no .
C45 H32 2.8655 no .
C45 H33 3.0703 no .
C45 H53 3.2525 no .
C45 H55 3.2555 no .
C46 H32 2.9530 no .
C46 H33 3.5223 no .
C46 H50 2.5442 no .
C46 H51 3.1877 no .
C46 H54 3.2412 no .
C46 H56 3.2450 no .
C47 H55 3.2388 no .
C48 H52 3.2408 no .
C48 H56 3.2415 no .
C49 H53 3.2386 no .
C50 H29 3.0030 no .
C50 H50 3.2801 no .
C50 H51 2.6528 no .
C50 H52 3.2451 no .
C50 H54 3.2433 no .
C52 H62 2.5387 no .
C52 H63 2.5199 no .
C53 H60 2.5279 no .
C53 H61 2.5126 no .
H1 H2 2.8101 no .
H1 H3 2.6012 no .
H1 H4 2.7255 no .
H1 H5 2.1403 no .
H1 H6 2.3649 no .
H1 H7 2.7676 no .
H1 H8 3.4440 no .
H1 H22 2.8079 no .
H1 H23 2.2787 no .
H1 H28 2.6848 no .
H2 H3 2.8305 no .
H2 H4 3.0719 no .
H2 H6 2.8220 no .
H2 H7 2.3375 no .
H2 H8 2.3412 no .
H2 H9 2.9893 no .
H2 H10 2.4102 no .
H2 H11 3.5040 no .
H2 H12 2.4013 no .
H2 H22 2.4074 no .
H2 H23 2.8889 no .
H3 H5 2.9985 no .
H3 H6 2.5025 no .
H3 H7 3.5512 no .
H3 H8 2.9475 no .
H3 H9 2.2983 no .
H3 H10 2.8232 no .
H3 H11 2.3973 no .
H3 H21 2.1408 no .
H4 H12 2.0990 no .
H4 H17 2.7400 no .
H4 H22 2.5268 no .
H4 H23 3.4669 no .
H4 H24 2.7221 no .
H5 H12 3.5174 no .
H5 H17 2.6143 no .
H5 H22 3.5021 no .
H6 H9 3.1993 no .
H6 H23 3.2338 no .
H7 H22 3.1918 no .
H7 H23 2.3661 no .
H8 H9 2.4339 no .
H8 H10 3.0810 no .
H9 H21 3.2826 no .
H10 H12 3.5543 no .
H10 H16 3.1717 no .
H11 H16 2.6612 no .
H11 H21 2.3891 no .
H12 H13 2.3102 no .
H12 H22 2.4086 no .
H12 H24 3.1560 no .
H13 H14 2.3203 no .
H14 H15 2.3062 no .
H15 H16 2.3076 no .
H16 H17 3.3618 no .
H16 H21 3.2560 no .
H17 H18 2.3064 no .
H18 H19 2.3217 no .
H19 H20 2.3021 no .
H20 H21 2.3201 no .
H22 H24 2.3210 no .
H22 H28 3.5714 no .
H23 H24 3.3880 no .
H23 H28 2.5874 no .
H24 H25 2.3173 no .
H25 H26 2.3094 no .
H26 H27 2.3110 no .
H27 H28 2.3287 no .
H29 H30 2.8160 no .
H29 H31 2.5912 no .
H29 H32 2.7448 no .
H29 H33 2.1426 no .
H29 H34 2.7906 no .
H29 H35 3.4627 no .
H29 H36 2.3969 no .
H29 H50 2.8076 no .
H29 H51 2.2900 no .
H29 H56 2.7267 no .
H30 H31 2.8243 no .
H30 H32 2.9700 no .
H30 H34 2.3431 no .
H30 H35 2.3405 no .
H30 H36 2.8315 no .
H30 H37 2.4694 no .
H30 H38 3.5273 no .
H30 H39 2.8873 no .
H30 H40 2.4397 no .
H30 H50 2.4408 no .
H30 H51 2.8664 no .
H31 H33 3.1555 no .
H31 H34 3.5308 no .
H31 H35 2.9264 no .
H31 H36 2.4838 no .
H31 H37 2.8265 no .
H31 H38 2.3466 no .
H31 H39 2.3275 no .
H31 H49 2.1127 no .
H32 H40 2.1047 no .
H32 H45 2.8536 no .
H32 H50 2.4575 no .
H32 H51 3.4581 no .
H32 H52 2.6969 no .
H33 H40 3.5410 no .
H33 H45 2.4072 no .
H33 H50 3.3978 no .
H34 H50 3.1858 no .
H34 H51 2.2970 no .
H35 H37 3.2310 no .
H35 H39 2.3891 no .
H36 H39 3.2017 no .
H36 H51 3.1852 no .
H37 H40 3.3094 no .
H37 H44 3.3384 no .
H38 H44 2.8896 no .
H38 H49 2.3452 no .
H39 H49 3.3443 no .
H40 H41 2.3090 no .
H40 H50 2.7364 no .
H40 H52 3.5585 no .
H41 H42 2.3086 no .
H42 H43 2.3107 no .
H43 H44 2.3057 no .
H44 H45 3.3230 no .
H44 H49 3.1301 no .
H45 H46 2.3077 no .
H46 H47 2.3179 no .
H47 H48 2.3047 no .
H48 H49 2.3095 no .
H50 H52 2.3504 no .
H50 H56 3.5629 no .
H51 H52 3.4206 no .
H51 H56 2.5486 no .
H52 H53 2.3162 no .
H53 H54 2.3147 no .
H54 H55 2.3107 no .
H55 H56 2.3234 no .
H57 H60 2.3617 no .
H57 H61 2.8369 no .
H58 H60 2.3840 no .
H58 H61 2.3828 no .
H59 H60 2.8391 no .
H59 H61 2.3616 no .
H60 H62 2.8168 no .
H60 H63 2.2970 no .
H61 H62 2.3007 no .
H61 H63 2.7626 no .
H62 H64 2.3413 no .
H62 H65 2.3553 no .
H62 H66 2.8190 no .
H63 H64 2.8241 no .
H63 H65 2.3584 no .
H63 H66 2.3414 no .
F1 H1 2.2535 no .
F1 H3 2.6707 no .
F1 H5 2.4981 no .
F1 H6 3.3910 no .
F1 H8 3.4674 no 4_564
F1 H21 3.5351 no .
F1 H50 2.6550 no 1_455
F1 H51 3.3900 no 1_455
F1 H52 3.1632 no 1_455
F1 H53 2.5627 no 4_464
F1 H54 3.3720 no 4_464
F2 H1 1.9645 no .
F2 H6 2.6586 no .
F2 H7 3.4001 no .
F2 H17 3.3805 no 4_565
F2 H18 2.6482 no 4_565
F2 H23 3.2351 no .
F2 H28 2.4926 no .
F2 H48 3.4904 no .
F2 H52 3.5628 no 1_455
F3 H1 3.1523 no .
F3 H5 3.4927 no .
F3 H8 2.8065 no 4_564
F3 H9 2.5150 no 4_564
F3 H10 3.5116 no 4_564
F3 H28 2.7711 no .
F3 H53 3.0475 no 4_464
F3 H54 2.7838 no 4_464
F4 H18 2.5367 no 4_565
F4 H32 3.5317 no 1_455
F4 H40 2.4498 no 1_455
F4 H41 3.1553 no 1_455
F4 H50 2.4524 no 1_455
F4 H52 2.8774 no 1_455
F4 H54 2.7997 no 4_464
F5 H20 3.4823 no 1_655
F5 H24 3.5464 no .
F5 H29 2.1867 no .
F5 H34 3.3394 no .
F5 H36 2.6785 no .
F5 H45 3.2390 no 4_564
F5 H46 2.7292 no 4_564
F5 H51 3.1930 no .
F5 H56 2.4024 no .
F5 H66 3.1794 no 2_655
F6 H22 3.2140 no .
F6 H25 2.5043 no 4_565
F6 H26 3.4688 no 4_565
F6 H29 1.9955 no .
F6 H31 3.1248 no .
F6 H33 2.4664 no .
F6 H35 2.9395 no 4_565
F6 H36 3.5305 no .
F6 H56 3.2638 no .
F7 H12 2.3375 no .
F7 H13 2.7554 no .
F7 H22 2.3663 no .
F7 H24 2.6921 no .
F7 H25 3.3688 no 4_565
F7 H26 2.7506 no 4_565
F7 H46 2.5605 no 4_564
F8 H13 3.5373 no .
F8 H25 3.3205 no 4_565
F8 H26 2.8863 no 4_565
F8 H29 3.4777 no .
F8 H35 2.9555 no 4_565
F8 H39 2.7403 no 4_565
F8 H43 2.8190 no 2_655
F8 H55 3.4327 no .
F8 H56 2.7155 no .
F8 H66 3.0326 no 2_655
O1 H43 3.3295 no .
O1 H44 2.6767 no .
O1 H55 2.7651 no 2_645
O2 H58 3.0074 no .
O2 H58 3.0074 no 3_565
C4 H7 3.3109 no 4_564
C4 H8 3.3346 no 4_564
C5 H4 3.5591 no 4_565
C5 H5 2.8836 no 4_565
C5 H17 3.5124 no 4_565
C5 H53 3.4652 no 1_455
C6 H60 3.3953 no 2_555
C7 H47 3.4194 no 4_564
C8 H26 3.4966 no 4_565
C8 H46 3.5785 no 4_564
C8 H47 2.8961 no 4_564
C9 H42 3.3236 no 2_655
C9 H46 3.4330 no 4_564
C9 H47 3.2522 no 4_564
C9 H62 3.5482 no 4_564
C10 H62 3.4066 no 4_564
C11 H15 3.5652 no 3_575
C11 H16 3.0664 no 3_575
C12 H15 3.0753 no 3_575
C12 H16 3.5416 no 3_575
C13 H15 3.4914 no 3_575
C14 H6 3.2741 no 4_564
C14 H15 2.9666 no 3_575
C15 H6 3.5290 no 4_564
C15 H14 3.2998 no 3_575
C15 H15 2.8970 no 3_575
C15 H52 2.9501 no 4_464
C16 H14 2.8504 no 3_575
C16 H15 3.3574 no 3_575
C16 H32 3.3832 no 4_464
C16 H52 2.9695 no 4_464
C17 H14 3.3443 no 3_575
C17 H51 3.0047 no 1_455
C17 H56 3.4275 no 1_455
C17 H63 2.9968 no 2_555
C17 H65 3.5778 no 2_555
C18 H51 3.2439 no 1_455
C18 H56 3.5929 no 1_455
C18 H63 3.1012 no 2_555
C19 H48 3.3846 no .
C19 H49 3.4822 no .
C20 H7 3.5324 no 4_564
C20 H8 3.5015 no 4_564
C20 H31 3.4222 no .
C20 H48 3.5868 no .
C20 H49 3.0025 no .
C21 H7 3.2426 no 4_564
C21 H31 3.1036 no .
C21 H36 3.3173 no .
C21 H49 3.5555 no .
C22 H2 3.4221 no 4_564
C22 H7 3.1542 no 4_564
C22 H22 3.5887 no 4_564
C22 H31 3.2893 no .
C22 H35 3.4821 no .
C22 H36 3.2308 no .
C22 H39 3.2424 no .
C23 H2 2.7789 no 4_564
C23 H7 3.3695 no 4_564
C23 H8 3.5242 no 4_564
C23 H22 3.5956 no 4_564
C23 H38 3.5757 no .
C23 H39 3.0967 no .
C23 H42 3.3090 no 3_665
C24 H2 3.1170 no 4_564
C24 H8 3.1987 no 4_564
C24 H10 3.4977 no 4_564
C24 H42 3.3245 no 3_665
C24 H49 3.3562 no .
C25 H8 3.1889 no 4_564
C25 H48 3.2329 no .
C25 H49 2.8809 no .
C26 H54 3.5275 no 4_564
C29 H19 3.5253 no 4_665
C29 H34 3.5881 no 4_565
C30 H25 3.3934 no .
C30 H33 3.1434 no 4_564
C31 H43 3.3267 no 3_665
C33 H19 3.0726 no 4_665
C33 H57 3.5304 no 3_665
C34 H14 3.3834 no 2_645
C34 H19 3.4992 no 4_665
C34 H57 3.1101 no 3_665
C34 H58 3.4455 no 3_665
C35 H13 3.3288 no 2_645
C35 H14 3.4670 no 2_645
C35 H38 3.5924 no 3_665
C35 H57 3.5484 no 3_665
C36 H37 3.5768 no 3_665
C36 H39 3.5716 no 3_665
C36 H64 3.4781 no .
C37 H64 3.2754 no .
C39 H36 3.5980 no 4_565
C39 H64 3.4832 no .
C40 H24 3.0639 no 4_565
C40 H62 3.4106 no .
C40 H64 3.3528 no .
C41 H4 3.5294 no 4_565
C41 H12 3.5573 no 4_565
C41 H24 3.2287 no 4_565
C41 H61 3.4403 no .
C41 H62 2.9968 no .
C42 H23 2.8009 no .
C42 H28 3.4271 no .
C42 H59 3.4496 no .
C42 H61 2.9768 no .
C42 H62 3.4585 no .
C43 H23 3.0798 no .
C43 H28 3.5885 no .
C43 H59 3.1646 no .
C44 H20 3.5260 no 1_655
C44 H21 3.5230 no 1_655
C45 H3 3.4376 no 1_655
C45 H21 2.9986 no 1_655
C45 H34 3.5059 no 4_565
C46 H3 3.0793 no 1_655
C46 H6 3.4296 no 1_655
C46 H19 3.5986 no 4_665
C46 H21 3.5184 no 1_655
C46 H34 3.2672 no 4_565
C47 H3 3.2416 no 1_655
C47 H6 3.3428 no 1_655
C47 H8 3.5705 no 1_655
C47 H9 3.0599 no 1_655
C47 H30 3.5872 no 4_565
C47 H34 3.0892 no 4_565
C47 H50 3.5985 no 4_565
C47 H51 3.4806 no 4_565
C48 H9 2.9405 no 1_655
C48 H11 3.5289 no 1_655
C48 H30 2.8330 no 4_565
C48 H34 3.1701 no 4_565
C48 H35 3.4402 no 4_565
C48 H50 3.5327 no 4_565
C48 H60 3.5764 no 2_655
C49 H21 3.2709 no 1_655
C49 H30 3.1495 no 4_565
C49 H34 3.4064 no 4_565
C49 H35 3.0685 no 4_565
C49 H57 3.4607 no 2_655
C49 H60 3.1105 no 2_655
C49 H63 3.4408 no 2_655
C50 H20 3.2197 no 1_655
C50 H21 2.8546 no 1_655
C50 H34 3.5644 no 4_565
C50 H35 3.1646 no 4_565
C50 H63 3.4993 no 2_655
C51 H41 3.4173 no 3_665
C51 H44 3.5464 no .
C51 H55 3.2961 no 2_645
C52 H11 3.5222 no 2_545
C52 H44 3.5993 no .
C52 H48 3.4995 no .
C52 H55 2.9981 no 2_645
C53 H20 3.4038 no 2_545
C53 H44 3.5489 no .
C53 H55 3.3891 no 2_645
C54 H20 3.3678 no 2_545
C54 H43 3.5052 no .
C54 H44 3.4743 no .
C55 H15 3.4962 no 2_545
C55 H18 3.3413 no 4_565
C55 H41 3.2165 no 1_455
C55 H58 3.3784 no .
C55 H61 3.2699 no .
C56 H9 3.4973 no 2_545
C56 H10 2.9726 no 2_545
C56 H11 3.4624 no 2_545
C56 H27 3.4278 no 3_565
C56 H41 3.5062 no 1_455
C56 H58 3.1416 no .
C56 H58 3.4589 no 3_565
C56 H60 3.5770 no .
C57 H28 3.5763 no .
C57 H41 3.3568 no 1_455
C57 H58 3.2318 no .
C57 H58 3.4176 no 3_565
B1 H1 2.5445 no .
B1 H5 3.3966 no .
B1 H6 3.5664 no .
B1 H18 3.1184 no 4_565
B1 H28 3.1368 no .
B1 H50 3.1024 no 1_455
B1 H52 3.3960 no 1_455
B1 H53 3.2413 no 4_464
B1 H54 3.1188 no 4_464
B2 H22 3.3308 no .
B2 H24 3.4838 no .
B2 H25 3.2217 no 4_565
B2 H26 3.1750 no 4_565
B2 H29 2.6037 no .
B2 H35 3.5127 no 4_565
B2 H36 3.5782 no .
B2 H46 3.1497 no 4_564
B2 H56 2.9231 no .
H1 F1 2.2535 no .
H1 F2 1.9645 no .
H1 F3 3.1523 no .
H1 B1 2.5445 no .
H2 C22 3.4221 no 4_565
H2 C23 2.7789 no 4_565
H2 C24 3.1170 no 4_565
H2 H26 2.6669 no 4_565
H2 H27 3.2256 no 4_565
H3 F1 2.6707 no .
H3 C45 3.4376 no 1_455
H3 C46 3.0793 no 1_455
H3 C47 3.2416 no 1_455
H3 H52 3.2658 no 1_455
H3 H53 3.5322 no 1_455
H4 C5 3.5591 no 4_564
H4 C41 3.5294 no 4_564
H4 H7 2.9824 no 4_564
H4 H8 3.4287 no 4_564
H4 H47 2.8358 no 4_564
H5 F1 2.4981 no .
H5 F3 3.4927 no .
H5 C5 2.8836 no 4_564
H5 B1 3.3966 no .
H5 H6 2.9171 no 4_564
H5 H7 2.7503 no 4_564
H5 H8 2.5033 no 4_564
H5 H53 3.4033 no 4_464
H6 F1 3.3910 no .
H6 F2 2.6586 no .
H6 C14 3.2741 no 4_565
H6 C15 3.5290 no 4_565
H6 C46 3.4296 no 1_455
H6 C47 3.3428 no 1_455
H6 B1 3.5664 no .
H6 H5 2.9171 no 4_565
H6 H17 2.9952 no 4_565
H6 H18 3.4450 no 4_565
H6 H52 3.1178 no 1_455
H6 H53 2.9712 no 1_455
H7 F2 3.4001 no .
H7 C4 3.3109 no 4_565
H7 C20 3.5324 no 4_565
H7 C21 3.2426 no 4_565
H7 C22 3.1542 no 4_565
H7 C23 3.3695 no 4_565
H7 H4 2.9824 no 4_565
H7 H5 2.7503 no 4_565
H7 H17 3.2286 no 4_565
H7 H25 3.4677 no 4_565
H7 H48 3.5658 no .
H8 F1 3.4674 no 4_565
H8 F3 2.8065 no 4_565
H8 C4 3.3346 no 4_565
H8 C20 3.5015 no 4_565
H8 C23 3.5242 no 4_565
H8 C24 3.1987 no 4_565
H8 C25 3.1889 no 4_565
H8 C47 3.5705 no 1_455
H8 H4 3.4287 no 4_565
H8 H5 2.5033 no 4_565
H8 H27 3.5031 no 4_565
H8 H28 3.4887 no 4_565
H8 H53 3.0738 no 1_455
H9 F3 2.5150 no 4_565
H9 C47 3.0599 no 1_455
H9 C48 2.9405 no 1_455
H9 C56 3.4973 no 2_555
H9 H53 3.1318 no 1_455
H9 H54 2.9215 no 1_455
H9 H60 3.4462 no 2_555
H10 F3 3.5116 no 4_565
H10 C24 3.4977 no 4_565
H10 C56 2.9726 no 2_555
H10 H27 2.9926 no 4_565
H11 C48 3.5289 no 1_455
H11 C52 3.5222 no 2_555
H11 C56 3.4624 no 2_555
H11 H60 2.5878 no 2_555
H11 H63 3.4543 no 2_555
H12 F7 2.3375 no .
H12 C41 3.5573 no 4_564
H12 H26 3.1486 no 4_565
H12 H46 3.2322 no 4_564
H12 H47 2.8480 no 4_564
H13 F7 2.7554 no .
H13 F8 3.5373 no .
H13 C35 3.3288 no 2_655
H13 H26 3.4064 no 4_565
H13 H42 3.0153 no 2_655
H13 H46 2.9696 no 4_564
H13 H47 3.4331 no 4_564
H13 H65 3.5492 no 4_564
H14 C15 3.2998 no 3_575
H14 C16 2.8504 no 3_575
H14 C17 3.3443 no 3_575
H14 C34 3.3834 no 2_655
H14 C35 3.4670 no 2_655
H14 H18 3.5047 no 3_575
H14 H19 2.7631 no 3_575
H14 H20 3.5717 no 3_575
H14 H41 3.4050 no 2_655
H14 H42 3.5490 no 2_655
H14 H62 3.4118 no 4_564
H14 H65 3.1555 no 4_564
H15 C11 3.5652 no 3_575
H15 C12 3.0753 no 3_575
H15 C13 3.4914 no 3_575
H15 C14 2.9666 no 3_575
H15 C15 2.8970 no 3_575
H15 C16 3.3574 no 3_575
H15 C55 3.4962 no 2_555
H15 H15 3.4645 no 3_575
H15 H16 2.5625 no 3_575
H15 H17 3.2075 no 3_575
H15 H18 3.1058 no 3_575
H16 C11 3.0664 no 3_575
H16 C12 3.5416 no 3_575
H16 H15 2.5625 no 3_575
H16 H16 3.4322 no 3_575
H17 F2 3.3805 no 4_564
H17 C5 3.5124 no 4_564
H17 H6 2.9952 no 4_564
H17 H7 3.2286 no 4_564
H17 H15 3.2075 no 3_575
H17 H47 3.2678 no 4_564
H18 F2 2.6482 no 4_564
H18 F4 2.5367 no 4_564
H18 C55 3.3413 no 4_564
H18 B1 3.1184 no 4_564
H18 H6 3.4450 no 4_564
H18 H14 3.5047 no 3_575
H18 H15 3.1058 no 3_575
H18 H40 3.5443 no 4_464
H18 H41 3.5711 no 4_464
H18 H52 2.8863 no 4_464
H19 C29 3.5253 no 4_464
H19 C33 3.0726 no 4_464
H19 C34 3.4992 no 4_464
H19 C46 3.5986 no 4_464
H19 H14 2.7631 no 3_575
H19 H32 2.6253 no 4_464
H19 H40 2.9272 no 4_464
H19 H45 3.5547 no 4_464
H19 H52 2.9228 no 4_464
H20 F5 3.4823 no 1_455
H20 C44 3.5260 no 1_455
H20 C50 3.2197 no 1_455
H20 C53 3.4038 no 2_555
H20 C54 3.3678 no 2_555
H20 H14 3.5717 no 3_575
H20 H51 2.6880 no 1_455
H20 H56 2.7230 no 1_455
H20 H63 2.6973 no 2_555
H20 H65 2.9894 no 2_555
H20 H66 3.2441 no 2_555
H21 F1 3.5351 no .
H21 C44 3.5230 no 1_455
H21 C45 2.9986 no 1_455
H21 C46 3.5184 no 1_455
H21 C49 3.2709 no 1_455
H21 C50 2.8546 no 1_455
H21 H51 3.1171 no 1_455
H21 H56 3.0588 no 1_455
H21 H63 2.8887 no 2_555
H22 F6 3.2140 no .
H22 F7 2.3663 no .
H22 C22 3.5887 no 4_565
H22 C23 3.5956 no 4_565
H22 B2 3.3308 no .
H22 H25 3.2269 no 4_565
H22 H26 3.2551 no 4_565
H23 F2 3.2351 no .
H23 C42 2.8009 no .
H23 C43 3.0798 no .
H23 H25 3.3301 no 4_565
H23 H48 2.5289 no .
H23 H49 3.0254 no .
H24 F5 3.5464 no .
H24 F7 2.6921 no .
H24 C40 3.0639 no 4_564
H24 C41 3.2287 no 4_564
H24 B2 3.4838 no .
H24 H31 3.2988 no .
H24 H36 3.0291 no .
H24 H46 2.9143 no 4_564
H24 H47 3.2102 no 4_564
H25 F6 2.5043 no 4_564
H25 F7 3.3688 no 4_564
H25 F8 3.3205 no 4_564
H25 C30 3.3934 no .
H25 B2 3.2217 no 4_564
H25 H7 3.4677 no 4_564
H25 H22 3.2269 no 4_564
H25 H23 3.3301 no 4_564
H25 H35 3.0154 no .
H25 H36 2.8822 no .
H25 H39 3.3381 no .
H26 F6 3.4688 no 4_564
H26 F7 2.7506 no 4_564
H26 F8 2.8863 no 4_564
H26 C8 3.4966 no 4_564
H26 B2 3.1750 no 4_564
H26 H2 2.6669 no 4_564
H26 H12 3.1486 no 4_564
H26 H13 3.4064 no 4_564
H26 H22 3.2551 no 4_564
H26 H39 3.0771 no .
H26 H42 2.7982 no 3_665
H27 C56 3.4278 no 3_565
H27 H2 3.2256 no 4_564
H27 H8 3.5031 no 4_564
H27 H10 2.9926 no 4_564
H27 H42 2.8417 no 3_665
H27 H58 3.3546 no .
H27 H59 3.4618 no .
H28 F2 2.4926 no .
H28 F3 2.7711 no .
H28 C42 3.4271 no .
H28 C43 3.5885 no .
H28 C57 3.5763 no .
H28 B1 3.1368 no .
H28 H8 3.4887 no 4_564
H28 H48 2.7268 no .
H28 H49 3.0533 no .
H29 F5 2.1867 no .
H29 F6 1.9955 no .
H29 F8 3.4777 no .
H29 B2 2.6037 no .
H30 C47 3.5872 no 4_564
H30 C48 2.8330 no 4_564
H30 C49 3.1495 no 4_564
H30 H54 2.6337 no 4_564
H30 H55 3.1777 no 4_564
H31 F6 3.1248 no .
H31 C20 3.4222 no .
H31 C21 3.1036 no .
H31 C22 3.2893 no .
H31 H24 3.2988 no .
H32 F4 3.5317 no 1_655
H32 C16 3.3832 no 4_665
H32 H19 2.6253 no 4_665
H32 H34 3.5067 no 4_565
H33 F6 2.4664 no .
H33 C30 3.1434 no 4_565
H33 H34 2.8298 no 4_565
H33 H35 2.9459 no 4_565
H33 H36 3.1267 no 4_565
H34 F5 3.3394 no .
H34 C29 3.5881 no 4_564
H34 C45 3.5059 no 4_564
H34 C46 3.2672 no 4_564
H34 C47 3.0892 no 4_564
H34 C48 3.1701 no 4_564
H34 C49 3.4064 no 4_564
H34 C50 3.5644 no 4_564
H34 H32 3.5067 no 4_564
H34 H33 2.8298 no 4_564
H34 H45 3.5180 no 4_564
H34 H53 3.4448 no 4_564
H34 H54 3.5755 no 4_564
H35 F6 2.9395 no 4_564
H35 F8 2.9555 no 4_564
H35 C22 3.4821 no .
H35 C48 3.4402 no 4_564
H35 C49 3.0685 no 4_564
H35 C50 3.1646 no 4_564
H35 B2 3.5127 no 4_564
H35 H25 3.0154 no .
H35 H33 2.9459 no 4_564
H35 H55 3.2944 no 4_564
H35 H56 3.4358 no 4_564
H36 F5 2.6785 no .
H36 F6 3.5305 no .
H36 C21 3.3173 no .
H36 C22 3.2308 no .
H36 C39 3.5980 no 4_564
H36 B2 3.5782 no .
H36 H24 3.0291 no .
H36 H25 2.8822 no .
H36 H33 3.1267 no 4_564
H36 H45 3.2899 no 4_564
H37 C36 3.5768 no 3_665
H37 H43 3.0961 no 3_665
H37 H55 3.3216 no 4_564
H37 H57 3.2652 no 3_665
H38 C23 3.5757 no .
H38 C35 3.5924 no 3_665
H38 H42 3.3345 no 3_665
H38 H43 3.3730 no 3_665
H38 H59 2.7471 no .
H39 F8 2.7403 no 4_564
H39 C22 3.2424 no .
H39 C23 3.0967 no .
H39 C36 3.5716 no 3_665
H39 H25 3.3381 no .
H39 H26 3.0771 no .
H39 H42 3.4313 no 3_665
H39 H43 2.9691 no 3_665
H40 F4 2.4498 no 1_655
H40 H18 3.5443 no 4_665
H40 H19 2.9272 no 4_665
H40 H54 3.3294 no 4_564
H41 F4 3.1553 no 1_655
H41 C51 3.4173 no 3_665
H41 C55 3.2165 no 1_655
H41 C56 3.5062 no 1_655
H41 C57 3.3568 no 1_655
H41 H14 3.4050 no 2_645
H41 H18 3.5711 no 4_665
H41 H57 3.0444 no 3_665
H41 H58 3.0102 no 3_665
H42 C9 3.3236 no 2_645
H42 C23 3.3090 no 3_665
H42 C24 3.3245 no 3_665
H42 H13 3.0153 no 2_645
H42 H14 3.5490 no 2_645
H42 H26 2.7982 no 3_665
H42 H27 2.8417 no 3_665
H42 H38 3.3345 no 3_665
H42 H39 3.4313 no 3_665
H42 H59 3.5649 no 3_665
H43 F8 2.8190 no 2_645
H43 O1 3.3295 no .
H43 C31 3.3267 no 3_665
H43 C54 3.5052 no .
H43 H37 3.0961 no 3_665
H43 H38 3.3730 no 3_665
H43 H39 2.9691 no 3_665
H43 H64 3.2323 no .
H43 H66 2.9991 no .
H44 O1 2.6767 no .
H44 C51 3.5464 no .
H44 C52 3.5993 no .
H44 C53 3.5489 no .
H44 C54 3.4743 no .
H44 H59 2.9663 no .
H44 H64 2.8691 no .
H44 H66 3.5912 no .
H45 F5 3.2390 no 4_565
H45 H19 3.5547 no 4_665
H45 H34 3.5180 no 4_565
H45 H36 3.2899 no 4_565
H46 F5 2.7292 no 4_565
H46 F7 2.5605 no 4_565
H46 C8 3.5785 no 4_565
H46 C9 3.4330 no 4_565
H46 B2 3.1497 no 4_565
H46 H12 3.2322 no 4_565
H46 H13 2.9696 no 4_565
H46 H24 2.9143 no 4_565
H46 H64 3.4291 no .
H47 C7 3.4194 no 4_565
H47 C8 2.8961 no 4_565
H47 C9 3.2522 no 4_565
H47 H4 2.8358 no 4_565
H47 H12 2.8480 no 4_565
H47 H13 3.4331 no 4_565
H47 H17 3.2678 no 4_565
H47 H24 3.2102 no 4_565
H47 H61 3.5074 no .
H47 H62 2.9318 no .
H48 F2 3.4904 no .
H48 C19 3.3846 no .
H48 C20 3.5868 no .
H48 C25 3.2329 no .
H48 C52 3.4995 no .
H48 H7 3.5658 no .
H48 H23 2.5289 no .
H48 H28 2.7268 no .
H48 H59 3.3560 no .
H48 H61 2.7142 no .
H49 C19 3.4822 no .
H49 C20 3.0025 no .
H49 C21 3.5555 no .
H49 C24 3.3562 no .
H49 C25 2.8809 no .
H49 H23 3.0254 no .
H49 H28 3.0533 no .
H49 H59 2.8447 no .
H50 F1 2.6550 no 1_655
H50 F4 2.4524 no 1_655
H50 C47 3.5985 no 4_564
H50 C48 3.5327 no 4_564
H50 B1 3.1024 no 1_655
H50 H53 3.2526 no 4_564
H50 H54 3.1375 no 4_564
H51 F1 3.3900 no 1_655
H51 F5 3.1930 no .
H51 C17 3.0047 no 1_655
H51 C18 3.2439 no 1_655
H51 C47 3.4806 no 4_564
H51 H20 2.6880 no 1_655
H51 H21 3.1171 no 1_655
H51 H53 3.2024 no 4_564
H52 F1 3.1632 no 1_655
H52 F2 3.5628 no 1_655
H52 F4 2.8774 no 1_655
H52 C15 2.9501 no 4_665
H52 C16 2.9695 no 4_665
H52 B1 3.3960 no 1_655
H52 H3 3.2658 no 1_655
H52 H6 3.1178 no 1_655
H52 H18 2.8863 no 4_665
H52 H19 2.9228 no 4_665
H53 F1 2.5627 no 4_665
H53 F3 3.0475 no 4_665
H53 C5 3.4652 no 1_655
H53 B1 3.2413 no 4_665
H53 H3 3.5322 no 1_655
H53 H5 3.4033 no 4_665
H53 H6 2.9712 no 1_655
H53 H8 3.0738 no 1_655
H53 H9 3.1318 no 1_655
H53 H34 3.4448 no 4_565
H53 H50 3.2526 no 4_565
H53 H51 3.2024 no 4_565
H54 F1 3.3720 no 4_665
H54 F3 2.7838 no 4_665
H54 F4 2.7997 no 4_665
H54 C26 3.5275 no 4_565
H54 B1 3.1188 no 4_665
H54 H9 2.9215 no 1_655
H54 H30 2.6337 no 4_565
H54 H34 3.5755 no 4_565
H54 H40 3.3294 no 4_565
H54 H50 3.1375 no 4_565
H54 H57 3.2771 no 2_655
H54 H60 3.4731 no 2_655
H55 F8 3.4327 no .
H55 O1 2.7651 no 2_655
H55 C51 3.2961 no 2_655
H55 C52 2.9981 no 2_655
H55 C53 3.3891 no 2_655
H55 H30 3.1777 no 4_565
H55 H35 3.2944 no 4_565
H55 H37 3.3216 no 4_565
H55 H57 2.6929 no 2_655
H55 H60 2.6179 no 2_655
H55 H63 3.0719 no 2_655
H55 H66 3.4373 no 2_655
H56 F5 2.4024 no .
H56 F6 3.2638 no .
H56 F8 2.7155 no .
H56 C17 3.4275 no 1_655
H56 C18 3.5929 no 1_655
H56 B2 2.9231 no .
H56 H20 2.7230 no 1_655
H56 H21 3.0588 no 1_655
H56 H35 3.4358 no 4_565
H56 H63 3.1852 no 2_655
H56 H66 2.9354 no 2_655
H57 C33 3.5304 no 3_665
H57 C34 3.1101 no 3_665
H57 C35 3.5484 no 3_665
H57 C49 3.4607 no 2_645
H57 H37 3.2652 no 3_665
H57 H41 3.0444 no 3_665
H57 H54 3.2771 no 2_645
H57 H55 2.6929 no 2_645
H58 O2 3.0074 no .
H58 C34 3.4455 no 3_665
H58 C55 3.3784 no .
H58 C56 3.1416 no .
H58 C56 3.4589 no 3_565
H58 C57 3.2318 no .
H58 C57 3.4176 no 3_565
H58 H27 3.3546 no .
H58 H41 3.0102 no 3_665
H59 C42 3.4496 no .
H59 C43 3.1646 no .
H59 H27 3.4618 no .
H59 H38 2.7471 no .
H59 H42 3.5649 no 3_665
H59 H44 2.9663 no .
H59 H48 3.3560 no .
H59 H49 2.8447 no .
H60 C6 3.3953 no 2_545
H60 C48 3.5764 no 2_645
H60 C49 3.1105 no 2_645
H60 C56 3.5770 no .
H60 H9 3.4462 no 2_545
H60 H11 2.5878 no 2_545
H60 H54 3.4731 no 2_645
H60 H55 2.6179 no 2_645
H61 C41 3.4403 no .
H61 C42 2.9768 no .
H61 C55 3.2699 no .
H61 H47 3.5074 no .
H61 H48 2.7142 no .
H62 C9 3.5482 no 4_565
H62 C10 3.4066 no 4_565
H62 C40 3.4106 no .
H62 C41 2.9968 no .
H62 C42 3.4585 no .
H62 H14 3.4118 no 4_565
H62 H47 2.9318 no .
H63 C17 2.9968 no 2_545
H63 C18 3.1012 no 2_545
H63 C49 3.4408 no 2_645
H63 C50 3.4993 no 2_645
H63 H11 3.4543 no 2_545
H63 H20 2.6973 no 2_545
H63 H21 2.8887 no 2_545
H63 H55 3.0719 no 2_645
H63 H56 3.1852 no 2_645
H64 C36 3.4781 no .
H64 C37 3.2754 no .
H64 C39 3.4832 no .
H64 C40 3.3528 no .
H64 H43 3.2323 no .
H64 H44 2.8691 no .
H64 H46 3.4291 no .
H64 H64 3.5776 no 3_666
H64 H65 3.3432 no 3_666
H65 C17 3.5778 no 2_545
H65 H13 3.5492 no 4_565
H65 H14 3.1555 no 4_565
H65 H20 2.9894 no 2_545
H65 H64 3.3432 no 3_666
H66 F5 3.1794 no 2_645
H66 F8 3.0326 no 2_645
H66 H20 3.2441 no 2_545
H66 H43 2.9991 no .
H66 H44 3.5912 no .
H66 H55 3.4373 no 2_645
H66 H56 2.9354 no 2_645

loop_
_geom_hbond_atom_site_label_D
_geom_hbond_atom_site_label_H
_geom_hbond_atom_site_label_A
_geom_hbond_distance_DA
_geom_hbond_distance_DH
_geom_hbond_distance_HA
_geom_hbond_angle_DHA
_geom_hbond_publ_flag
N1 H1 F1 3.0079(19) 0.980 2.253 132.9 no
N1 H1 F2 2.9132(17) 0.980 1.965 162.2 no
N2 H29 F6 2.8368(19) 0.980 1.995 142.6 no

loop_
_geom_torsion_atom_site_label_1
_geom_torsion_atom_site_label_2
_geom_torsion_atom_site_label_3
_geom_torsion_atom_site_label_4
_geom_torsion
_geom_torsion_publ_flag
_geom_torsion_site_symmetry_1
_geom_torsion_site_symmetry_3
_geom_torsion_site_symmetry_4
C52 O1 C53 C54 178.80(16) no . . .
C53 O1 C52 C51 178.86(16) no . . .
C56 O2 C57 C55 9.7(8) no . . .
C56 O2 C57 C56 0.0(6) no . . .
C57 O2 C56 C55 -9.4(8) no . . .
C57 O2 C56 C57 0.0(6) no . . .
C56 O2 C57 C55 170.3(8) no . 3_565 3_565
C56 O2 C57 C56 180(385956) no . 3_565 3_565
C57 O2 C56 C55 170.6(8) no 3_565 . .
C57 O2 C56 C57 180(430994) no 3_565 . .
C56 O2 C57 C55 -170.3(8) no 3_565 . .
C56 O2 C57 C56 180.0(6) no 3_565 . .
C57 O2 C56 C55 -170.6(8) no . 3_565 3_565
C57 O2 C56 C57 -180(537040) no . 3_565 3_565
C56 O2 C57 C55 -9.7(8) no 3_565 3_565 3_565
C56 O2 C57 C56 0.0(6) no 3_565 3_565 3_565
C57 O2 C56 C55 9.4(8) no 3_565 3_565 3_565
C57 O2 C56 C57 0.0(6) no 3_565 3_565 3_565
C1 N1 C4 C3 -10.50(15) no . . .
C4 N1 C1 C2 31.90(14) no . . .
C4 N1 C1 C5 156.44(11) no . . .
C1 N1 C19 C20 -175.47(11) no . . .
C19 N1 C1 C2 159.53(11) no . . .
C19 N1 C1 C5 -75.93(15) no . . .
C4 N1 C19 C20 -52.46(17) no . . .
C19 N1 C4 C3 -136.99(12) no . . .
C26 N2 C29 C28 -17.87(15) no . . .
C29 N2 C26 C27 34.84(14) no . . .
C29 N2 C26 C30 159.10(12) no . . .
C26 N2 C44 C45 -178.84(12) no . . .
C44 N2 C26 C27 161.68(11) no . . .
C44 N2 C26 C30 -74.06(15) no . . .
C29 N2 C44 C45 -56.29(17) no . . .
C44 N2 C29 C28 -144.14(12) no . . .
N1 C1 C2 C3 -41.18(14) no . . .
N1 C1 C2 C6 -167.28(11) no . . .
C5 C1 C2 C3 -162.98(12) no . . .
C5 C1 C2 C6 70.92(17) no . . .
C1 C2 C3 C4 34.31(14) no . . .
C1 C2 C3 C7 -85.05(14) no . . .
C1 C2 C3 C13 150.73(12) no . . .
C6 C2 C3 C4 157.59(13) no . . .
C6 C2 C3 C7 38.23(18) no . . .
C6 C2 C3 C13 -85.99(16) no . . .
C2 C3 C4 N1 -14.50(15) no . . .
C2 C3 C7 C8 84.02(17) no . . .
C2 C3 C7 C12 -90.42(16) no . . .
C2 C3 C13 C14 -169.80(12) no . . .
C2 C3 C13 C18 10.4(2) no . . .
C4 C3 C7 C8 -29.3(2) no . . .
C4 C3 C7 C12 156.30(13) no . . .
C7 C3 C4 N1 103.58(14) no . . .
C4 C3 C13 C14 -56.74(17) no . . .
C4 C3 C13 C18 123.45(15) no . . .
C13 C3 C4 N1 -135.18(12) no . . .
C7 C3 C13 C14 65.81(17) no . . .
C7 C3 C13 C18 -114.00(15) no . . .
C13 C3 C7 C8 -149.40(14) no . . .
C13 C3 C7 C12 36.15(19) no . . .
C3 C7 C8 C9 -174.47(13) no . . .
C3 C7 C12 C11 174.64(14) no . . .
C8 C7 C12 C11 -0.1(3) no . . .
C12 C7 C8 C9 0.1(3) no . . .
C7 C8 C9 C10 0.3(3) no . . .
C8 C9 C10 C11 -0.8(3) no . . .
C9 C10 C11 C12 0.8(3) no . . .
C10 C11 C12 C7 -0.4(3) no . . .
C3 C13 C14 C15 -179.97(12) no . . .
C3 C13 C18 C17 179.84(13) no . . .
C14 C13 C18 C17 0.0(3) no . . .
C18 C13 C14 C15 -0.2(3) no . . .
C13 C14 C15 C16 0.2(3) no . . .
C14 C15 C16 C17 -0.1(3) no . . .
C15 C16 C17 C18 -0.0(3) no . . .
C16 C17 C18 C13 0.1(3) no . . .
N1 C19 C20 C21 107.55(16) no . . .
N1 C19 C20 C25 -74.39(19) no . . .
C19 C20 C21 C22 178.10(14) no . . .
C19 C20 C25 C24 -178.14(14) no . . .
C21 C20 C25 C24 -0.1(3) no . . .
C25 C20 C21 C22 -0.0(3) no . . .
C20 C21 C22 C23 -0.5(3) no . . .
C21 C22 C23 C24 1.1(3) no . . .
C22 C23 C24 C25 -1.2(3) no . . .
C23 C24 C25 C20 0.6(3) no . . .
N2 C26 C27 C28 -38.52(14) no . . .
N2 C26 C27 C31 -165.71(11) no . . .
C30 C26 C27 C28 -160.24(12) no . . .
C30 C26 C27 C31 72.57(17) no . . .
C26 C27 C28 C29 27.36(14) no . . .
C26 C27 C28 C32 -91.87(14) no . . .
C26 C27 C28 C38 145.05(12) no . . .
C31 C27 C28 C29 151.88(13) no . . .
C31 C27 C28 C32 32.64(18) no . . .
C31 C27 C28 C38 -90.43(16) no . . .
C27 C28 C29 N2 -5.80(15) no . . .
C27 C28 C32 C33 80.19(18) no . . .
C27 C28 C32 C37 -96.36(16) no . . .
C27 C28 C38 C39 -166.22(12) no . . .
C27 C28 C38 C43 17.4(2) no . . .
C29 C28 C32 C33 -33.8(2) no . . .
C29 C28 C32 C37 149.66(13) no . . .
C32 C28 C29 N2 113.14(14) no . . .
C29 C28 C38 C39 -52.39(18) no . . .
C29 C28 C38 C43 131.23(14) no . . .
C38 C28 C29 N2 -125.94(13) no . . .
C32 C28 C38 C39 69.80(17) no . . .
C32 C28 C38 C43 -106.59(16) no . . .
C38 C28 C32 C33 -154.73(13) no . . .
C38 C28 C32 C37 28.72(19) no . . .
C28 C32 C33 C34 -177.03(14) no . . .
C28 C32 C37 C36 176.98(14) no . . .
C33 C32 C37 C36 0.3(3) no . . .
C37 C32 C33 C34 -0.4(3) no . . .
C32 C33 C34 C35 0.3(3) no . . .
C33 C34 C35 C36 -0.0(3) no . . .
C34 C35 C36 C37 -0.1(3) no . . .
C35 C36 C37 C32 -0.0(3) no . . .
C28 C38 C39 C40 -176.83(13) no . . .
C28 C38 C43 C42 176.54(13) no . . .
C39 C38 C43 C42 0.1(3) no . . .
C43 C38 C39 C40 -0.2(3) no . . .
C38 C39 C40 C41 0.5(3) no . . .
C39 C40 C41 C42 -0.6(3) no . . .
C40 C41 C42 C43 0.5(3) no . . .
C41 C42 C43 C38 -0.2(3) no . . .
N2 C44 C45 C46 104.69(16) no . . .
N2 C44 C45 C50 -77.58(19) no . . .
C44 C45 C46 C47 177.83(14) no . . .
C44 C45 C50 C49 -177.49(14) no . . .
C46 C45 C50 C49 0.3(3) no . . .
C50 C45 C46 C47 0.1(3) no . . .
C45 C46 C47 C48 -0.5(3) no . . .
C46 C47 C48 C49 0.6(3) no . . .
C47 C48 C49 C50 -0.3(3) no . . .
C48 C49 C50 C45 -0.1(3) no . . .
C56 C55 C57 O2 -9.2(8) no . . .
C56 C55 C57 C56 0.0(6) no . . .
C57 C55 C56 O2 9.5(9) no . . .
C57 C55 C56 C57 0.0(6) no . . .
O2 C56 C57 O2 -0.0 no . . .
O2 C56 C57 C55 -169.1(9) no . . .
C55 C56 C57 O2 169.1(10) no . . .
C55 C56 C57 C55 0.0(3) no . . .
